data_1577273
loop_
_publ_author_name
'Gan, Xiangqin'
'Chen, Bitian'
'Li, Jia-Qi'
'Si, Han'
'Sun, Ning'
'Meng, Guoyun'
'Chen, Xian-Kai'
'Ding, Liming'
'Lu, Zheng-Hong'
'Ding, Junqiao'

_publ_section_title
;
 Dynamic pendulum strategy enables both anti-quenching and fast spin
 flipping for efficient blue multiple-resonance thermally activated
 delayed fluorescence emitters
;
_journal_name_full 'Chemical Science'
_journal_paper_doi 10.1039/D6SC02881K
_journal_year 2026
_chemical_formula_moiety 'C64 H60 B N3 O, 1.5(C H2 Cl2)'
_chemical_formula_sum 'C65.5 H63 B Cl3 N3 O'
_chemical_formula_weight 1025.35
_space_group_crystal_system monoclinic
_space_group_IT_number 14
_space_group_name_Hall '-P 2ybc'
_space_group_name_H-M_alt 'P 1 21/c 1'
_atom_sites_solution_hydrogens mixed
_atom_sites_solution_primary direct
_audit_creation_date 2024-07-02
_audit_creation_method
;
FinalCif V88 by Daniel Kratzert, Freiburg 2024,
https://github.com/dkratzert/FinalCif
;
_audit_update_record
;
2025-01-06 deposited with the CCDC.	2026-05-11 downloaded from the CCDC.
;
_cell_angle_alpha 90
_cell_angle_beta 90.472(5)
_cell_angle_gamma 90
_cell_formula_units_Z 8
_cell_length_a 20.119(3)
_cell_length_b 19.255(4)
_cell_length_c 29.100(5)
_cell_measurement_reflns_used 9943
_cell_measurement_temperature 100.00
_cell_measurement_theta_max 25.90
_cell_measurement_theta_min 2.39
_cell_volume 11273(3)
_computing_molecular_graphics 'Olex2 1.5 (Dolomanov et al., 2009)'
_computing_publication_material 'Olex2 1.5 (Dolomanov et al., 2009)'
_computing_structure_refinement 'SHELXL 2018/3 (Sheldrick, 2015)'
_computing_structure_solution 'SHELXT 2018/2 (Sheldrick, 2018)'
_diffrn_ambient_environment N~2~
_diffrn_ambient_temperature 100.00
_diffrn_detector CPAD
_diffrn_detector_area_resol_mean 7.41
_diffrn_detector_type 'Bruker PHOTON'
_diffrn_measured_fraction_theta_full 0.997
_diffrn_measured_fraction_theta_max 0.997
_diffrn_measurement_device 'three-circle diffractometer'
_diffrn_measurement_device_type 'Bruker D8 VENTURE dual wavelength Mo/Cu'
_diffrn_measurement_method '\w and \f scans'
_diffrn_measurement_specimen_support 'MiTeGen micromount'
_diffrn_radiation_monochromator 'mirror optics'
_diffrn_radiation_probe x-ray
_diffrn_radiation_type MoK\a
_diffrn_radiation_wavelength 0.71073
_diffrn_reflns_av_R_equivalents 0.1401
_diffrn_reflns_av_unetI/netI 0.0967
_diffrn_reflns_Laue_measured_fraction_full 0.997
_diffrn_reflns_Laue_measured_fraction_max 0.997
_diffrn_reflns_limit_h_max 23
_diffrn_reflns_limit_h_min -21
_diffrn_reflns_limit_k_max 22
_diffrn_reflns_limit_k_min -22
_diffrn_reflns_limit_l_max 34
_diffrn_reflns_limit_l_min -34
_diffrn_reflns_number 141990
_diffrn_reflns_point_group_measured_fraction_full 0.997
_diffrn_reflns_point_group_measured_fraction_max 0.997
_diffrn_reflns_theta_full 25.027
_diffrn_reflns_theta_max 25.027
_diffrn_reflns_theta_min 2.020
_diffrn_source 'microfocus sealed X-ray tube'
_diffrn_source_current 1.4
_diffrn_source_power 0.07
_diffrn_source_type 'Incoatec I\ms'
_diffrn_source_voltage 50.0
_diffrn_standards_number 0
_exptl_absorpt_coefficient_mu 0.208
_exptl_absorpt_correction_T_max 0.7453
_exptl_absorpt_correction_T_min 0.6389
_exptl_absorpt_correction_type multi-scan
_exptl_absorpt_process_details
;
SADABS-2016/2 (Bruker,2016/2) was used for absorption correction.
wR2(int) was 0.1275 before and 0.0959 after correction.
The Ratio of minimum to maximum transmission is 0.8572.
The \l/2 correction factor is Not present.
;
_exptl_crystal_colour yellow
_exptl_crystal_colour_primary yellow
_exptl_crystal_density_diffrn 1.208
_exptl_crystal_description block
_exptl_crystal_F_000 4328
_exptl_crystal_size_max 0.18
_exptl_crystal_size_mid 0.16
_exptl_crystal_size_min 0.12
_refine_diff_density_max 1.066
_refine_diff_density_min -0.571
_refine_diff_density_rms 0.091
_refine_ls_extinction_method none
_refine_ls_goodness_of_fit_ref 1.112
_refine_ls_hydrogen_treatment mixed
_refine_ls_matrix_type full
_refine_ls_number_parameters 1432
_refine_ls_number_reflns 19840
_refine_ls_number_restraints 87
_refine_ls_restrained_S_all 1.114
_refine_ls_R_factor_all 0.2090
_refine_ls_R_factor_gt 0.1324
_refine_ls_shift/su_max 0.000
_refine_ls_shift/su_mean 0.000
_refine_ls_structure_factor_coef Fsqd
_refine_ls_weighting_details 'w=1/[\s^2^(Fo^2^)+103.5645P] where P=(Fo^2^+2Fc^2^)/3'
_refine_ls_weighting_scheme calc
_refine_ls_wR_factor_gt 0.2235
_refine_ls_wR_factor_ref 0.2607
_reflns_Friedel_coverage 0.000
_reflns_number_gt 11821
_reflns_number_total 19840
_reflns_threshold_expression 'I > 2\s(I)'
_cod_data_source_file d6sc02881k2.cif
_cod_data_source_block 1_sq
_cod_original_sg_symbol_H-M 'P 21/c'
_cod_original_formula_sum 'C65.50 H63 B Cl3 N3 O'
_cod_database_code 1577273
_shelx_shelxl_version_number 2018/3
_olex2_submission_special_instructions 'No special instructions were received'
_platon_squeeze_void_probe_radius 1.20
_shelx_space_group_comment
;
The symmetry employed for this shelxl refinement is uniquely defined
by the following loop, which should always be used as a source of
symmetry information in preference to the above space-group names.
They are only intended as comments.
;
_shelx_estimated_absorpt_t_min 0.964
_shelx_estimated_absorpt_t_max 0.976
_olex2_diffrn_ambient_temperature_device 'Oxford Cryostream 800'
_olex2_refinement_description
;
1. Fixed Uiso
 At 1.2 times of:
  All C(H) groups, All C(H,H) groups
 At 1.5 times of:
  All C(H,H,H) groups
2. Restrained distances
 C88-H88 = C92-H92
 0.88 with sigma of 0.01
 C7-H7 = C22-H22
 0.88 with sigma of 0.01
 C39-H39 = C24-H24
 0.88 with sigma of 0.01
 C83-C127 \\sim C83-C1A
 with sigma of 0.02
 C119-C65 \\sim C119-C65A \\sim C119-C131 \\sim C119-C105
 with sigma of 0.02
 C83-C89 \\sim C83-C2A
 with sigma of 0.02
 C83-C129 \\sim C83-C133
 with sigma of 0.02
3. Uiso/Uaniso restraints and constraints
Uanis(C105) \\sim Ueq, Uanis(C65A) \\sim Ueq, Uanis(C65) \\sim Ueq, Uanis(C107)
\\sim Ueq, Uanis(C131) \\sim Ueq: with sigma of 0.08 and sigma for terminal
atoms of 0.004
Uanis(C133) \\sim Ueq, Uanis(C89) \\sim Ueq, Uanis(C2A) \\sim Ueq, Uanis(C127)
\\sim Ueq, Uanis(C1A) \\sim Ueq, Uanis(C129) \\sim Ueq, Uanis(C65) \\sim Ueq,
Uanis(C131) \\sim Ueq, Uanis(C125) \\sim Ueq: with sigma of 0.05 and sigma for
terminal atoms of 0.005
4. Rigid body (RIGU) restrains
5. Others
 Sof(C133)=Sof(H13D)=Sof(H13E)=Sof(H13F)=Sof(C1A)=Sof(H1AA)=Sof(H1AB)=
 Sof(H1AC)=Sof(C2A)=Sof(H2AA)=Sof(H2AB)=Sof(H2AC)=1-FVAR(1)
 Sof(C127)=Sof(H12G)=Sof(H12H)=Sof(H12I)=Sof(C89)=Sof(H89A)=Sof(H89B)=
 Sof(H89C)=Sof(C129)=Sof(H12J)=Sof(H12K)=Sof(H12L)=FVAR(1)
 Sof(C105)=Sof(H10M)=Sof(H10N)=Sof(H10O)=Sof(C65A)=Sof(H65D)=Sof(H65E)=
 Sof(H65F)=1-FVAR(2)
 Sof(C65)=Sof(H65A)=Sof(H65B)=Sof(H65C)=Sof(C131)=Sof(H13A)=Sof(H13B)=
 Sof(H13C)=FVAR(2)
6.a Secondary CH2 refined with riding coordinates:
 C117(H11A,H11B), C123(H12O,H12P), C124(H12M,H12N)
6.b Aromatic/amide H refined with riding coordinates:
 C73(H73), C16(H16), C10(H10), C51(H51), C77(H77), C14(H14), C98(H98),
 C116(H116), C60(H60), C32(H32), C113(H113), C42(H42), C75(H75), C112(H112),
 C64(H64), C48(H48), C128(H128), C52(H52), C40(H40), C132(H132), C121(H121),
 C71(H71), C63(H63), C30(H30), C61(H61), C55(H55), C62(H62), C69(H69), C57(H57),
  C115(H115), C99(H99), C82(H82), C54(H54), C66(H66), C118(H118), C6(H6),
 C130(H130), C56(H56), C67(H67), C95(H95)
6.c Idealised Me refined as rotating group:
 C20(H20A,H20B,H20C), C104(H10A,H10B,H10C), C19(H19A,H19B,H19C), C103(H10D,
 H10E,H10F), C120(H12A,H12B,H12C), C18(H18A,H18B,H18C), C36(H36A,H36B,H36C),
 C35(H35A,H35B,H35C), C94(H94A,H94B,H94C), C1(H1A,H1B,H1C), C34(H34A,H34B,H34C),
  C3(H3A,H3B,H3C), C46(H46A,H46B,H46C), C106(H10G,H10H,H10I), C44(H44A,H44B,
 H44C), C45(H45A,H45B,H45C), C107(H10J,H10K,H10L), C4(H4A,H4B,H4C), C125(H12D,
 H12E,H12F), C127(H12G,H12H,H12I), C89(H89A,H89B,H89C), C129(H12J,H12K,H12L),
 C65(H65A,H65B,H65C), C131(H13A,H13B,H13C), C133(H13D,H13E,H13F), C1A(H1AA,H1AB,
 H1AC), C2A(H2AA,H2AB,H2AC), C105(H10M,H10N,H10O), C65A(H65D,H65E,H65F)
;

loop_
_space_group_symop_operation_xyz
'x, y, z'
'-x, y+1/2, -z+1/2'
'-x, -y, -z'
'x, -y-1/2, z-1/2'

loop_
_atom_site_label
_atom_site_type_symbol
_atom_site_fract_x
_atom_site_fract_y
_atom_site_fract_z
_atom_site_U_iso_or_equiv
_atom_site_adp_type
_atom_site_occupancy
_atom_site_site_symmetry_order
_atom_site_calc_flag
_atom_site_refinement_flags_posn
_atom_site_refinement_flags_adp
_atom_site_refinement_flags_occupancy
_atom_site_disorder_assembly
_atom_site_disorder_group
Cl2 Cl 0.44015(12) 0.14243(13) 0.58356(9) 0.0592(7) Uani 1 1 d . . . . .
Cl4 Cl 0.09594(15) 0.06456(12) 0.66093(9) 0.0675(8) Uani 1 1 d . . . . .
Cl6 Cl 0.58177(15) 0.94423(13) 0.64892(10) 0.0781(9) Uani 1 1 d . . . . .
Cl5 Cl 0.57836(16) 0.86539(13) 0.56471(9) 0.0750(8) Uani 1 1 d . . . . .
Cl1 Cl 0.31491(14) 0.18450(16) 0.54403(10) 0.0744(8) Uani 1 1 d . . . . .
Cl3 Cl 0.18439(15) 0.05472(17) 0.58237(9) 0.0791(9) Uani 1 1 d . . . . .
O2 O 0.1762(2) 0.3716(2) 0.46869(14) 0.0249(11) Uani 1 1 d . . . . .
O1 O 0.3508(2) 0.3856(2) 0.54185(15) 0.0285(11) Uani 1 1 d . . . . .
N4 N 0.2598(3) 0.5583(3) 0.37779(18) 0.0220(13) Uani 1 1 d . . . . .
N5 N 0.1348(3) 0.6092(3) 0.51591(17) 0.0227(13) Uani 1 1 d . . . . .
N3 N 0.3596(3) 0.6224(3) 0.48685(18) 0.0232(13) Uani 1 1 d . . . . .
N2 N 0.2392(3) 0.5639(3) 0.62512(18) 0.0235(13) Uani 1 1 d . . . . .
N1 N 0.4533(3) 0.2932(3) 0.37739(18) 0.0248(13) Uani 1 1 d . . . . .
N6 N 0.0640(3) 0.2812(3) 0.63042(18) 0.0241(13) Uani 1 1 d . . . . .
C8 C 0.2862(3) 0.5220(4) 0.3394(2) 0.0236(16) Uani 1 1 d . . . . .
C100 C 0.1790(3) 0.5717(3) 0.6920(2) 0.0225(15) Uani 1 1 d . . . . .
C74 C 0.3797(3) 0.3639(4) 0.4999(2) 0.0241(16) Uani 1 1 d . . . . .
C9 C 0.3151(3) 0.5702(3) 0.3090(2) 0.0235(15) Uani 1 1 d . . . . .
C80 C 0.3338(3) 0.4558(3) 0.5446(2) 0.0227(15) Uani 1 1 d . . . . .
C13 C 0.2517(3) 0.6839(3) 0.3985(2) 0.0204(15) Uani 1 1 d . . . . .
C73 C 0.3383(3) 0.3379(3) 0.4665(2) 0.0227(15) Uani 1 1 d . . . . .
H73 H 0.291610 0.335394 0.470858 0.027 Uiso 1 1 calc R U . . .
C22 C 0.2200(3) 0.4636(4) 0.4266(2) 0.0229(15) Uani 1 1 d D . . . .
C16 C 0.3221(3) 0.7062(3) 0.3154(2) 0.0230(15) Uani 1 1 d . . . . .
H16 H 0.344194 0.713474 0.287100 0.028 Uiso 1 1 calc R U . . .
C76 C 0.4220(3) 0.6801(4) 0.4331(2) 0.0240(16) Uani 1 1 d . . . . .
C97 C 0.3990(3) 0.6146(4) 0.4466(2) 0.0247(16) Uani 1 1 d . . . . .
C47 C 0.1454(3) 0.3487(3) 0.5097(2) 0.0236(16) Uani 1 1 d . . . . .
C23 C 0.1833(3) 0.4432(4) 0.4636(2) 0.0236(16) Uani 1 1 d . . . . .
C49 C 0.1525(3) 0.3065(3) 0.5857(2) 0.0236(16) Uani 1 1 d . . . . .
C11 C 0.3057(3) 0.6392(4) 0.3293(2) 0.0224(15) Uani 1 1 d . . . . .
C86 C 0.2982(3) 0.5952(3) 0.5560(2) 0.0226(15) Uani 1 1 d . . . . .
C21 C 0.2268(3) 0.5345(3) 0.4172(2) 0.0209(15) Uani 1 1 d . . . . .
C28 C 0.1289(3) 0.6787(4) 0.5023(2) 0.0233(15) Uani 1 1 d . . . . .
C53 C 0.1775(3) 0.2813(3) 0.6297(2) 0.0230(15) Uani 1 1 d . . . . .
C90 C 0.3562(3) 0.6934(4) 0.4958(2) 0.0239(16) Uani 1 1 d . . . . .
C15 C 0.3059(3) 0.7634(4) 0.3436(2) 0.0236(15) Uani 1 1 d . . . . .
C10 C 0.3434(3) 0.5487(4) 0.2684(2) 0.0254(16) Uani 1 1 d . . . . .
H10 H 0.360992 0.582356 0.247999 0.030 Uiso 1 1 calc R U . . .
C85 C 0.3377(3) 0.5724(3) 0.5182(2) 0.0241(16) Uani 1 1 d . . . . .
C51 C 0.0439(3) 0.3246(4) 0.5499(2) 0.0251(16) Uani 1 1 d . . . . .
H51 H -0.003256 0.322368 0.551040 0.030 Uiso 1 1 calc R U . . .
C110 C 0.2182(3) 0.6339(4) 0.6312(2) 0.0266(16) Uani 1 1 d . . . . .
C72 C 0.3673(3) 0.3152(4) 0.4257(2) 0.0255(16) Uani 1 1 d . . . . .
C24 C 0.1545(4) 0.4895(4) 0.4938(2) 0.0240(16) Uani 1 1 d D . . . .
C12 C 0.2720(3) 0.6288(4) 0.3703(2) 0.0237(15) Uani 1 1 d . . . . .
C25 C 0.1640(3) 0.5606(4) 0.4857(2) 0.0244(16) Uani 1 1 d . . . . .
C29 C 0.0824(3) 0.7124(4) 0.5316(2) 0.0245(16) Uani 1 1 d . . . . .
C111 C 0.2343(3) 0.6890(3) 0.6021(2) 0.0231(15) Uani 1 1 d . . . . .
C77 C 0.4777(3) 0.3461(4) 0.4548(2) 0.0262(16) Uani 1 1 d . . . . .
H77 H 0.524519 0.348050 0.451097 0.031 Uiso 1 1 calc R U . . .
C70 C 0.3408(3) 0.2836(4) 0.3849(2) 0.0249(16) Uani 1 1 d . . . . .
C68 C 0.3951(3) 0.7305(4) 0.4652(2) 0.0248(16) Uani 1 1 d . . . . .
C14 C 0.2723(3) 0.7502(4) 0.3841(2) 0.0240(16) Uani 1 1 d . . . . .
H14 H 0.262561 0.788547 0.403500 0.029 Uiso 1 1 calc R U . . .
C59 C -0.0031(3) 0.2808(4) 0.6474(2) 0.0256(16) Uani 1 1 d . . . . .
C50 C 0.0830(3) 0.3058(3) 0.5873(2) 0.0244(16) Uani 1 1 d . . . . .
C84 C 0.3555(4) 0.5034(4) 0.5131(2) 0.0232(16) Uani 1 1 d . . . . .
C37 C 0.0611(3) 0.6623(4) 0.5650(2) 0.0276(17) Uani 1 1 d . . . . .
C78 C 0.4366(3) 0.3201(4) 0.4203(2) 0.0254(16) Uani 1 1 d . . . . .
C38 C 0.0943(3) 0.5991(4) 0.5553(2) 0.0259(16) Uani 1 1 d . . . . .
C98 C 0.1492(3) 0.5483(4) 0.7320(2) 0.0256(16) Uani 1 1 d . . . . .
H98 H 0.125547 0.580044 0.750775 0.031 Uiso 1 1 calc R U . . .
C88 C 0.2936(4) 0.4733(4) 0.5812(2) 0.0267(16) Uani 1 1 d D . . . .
C114 C 0.1696(3) 0.7622(3) 0.6556(2) 0.0246(16) Uani 1 1 d . . . . .
C116 C 0.1580(3) 0.7054(4) 0.6833(2) 0.0243(16) Uani 1 1 d . . . . .
H116 H 0.133342 0.710781 0.710748 0.029 Uiso 1 1 calc R U . . .
C60 C -0.0293(3) 0.2202(4) 0.6647(2) 0.0255(16) Uani 1 1 d . . . . .
H60 H -0.003409 0.178944 0.665540 0.031 Uiso 1 1 calc R U . . .
C109 C 0.1823(3) 0.6400(4) 0.6711(2) 0.0240(16) Uani 1 1 d . . . . .
C32 C 0.1404(3) 0.7791(4) 0.4568(2) 0.0273(16) Uani 1 1 d . . . . .
H32 H 0.159671 0.802337 0.431372 0.033 Uiso 1 1 calc R U . . .
C113 C 0.2073(3) 0.7532(4) 0.6154(2) 0.0268(16) Uani 1 1 d . . . . .
H113 H 0.214867 0.792448 0.596329 0.032 Uiso 1 1 calc R U . . .
C87 C 0.2767(3) 0.5429(4) 0.5873(2) 0.0242(16) Uani 1 1 d . . . . .
C102 C 0.4124(3) 0.5556(4) 0.4199(2) 0.0273(17) Uani 1 1 d . . . . .
C42 C 0.0154(3) 0.6652(4) 0.6006(2) 0.0268(16) Uani 1 1 d . . . . .
H42 H -0.007382 0.707533 0.606336 0.032 Uiso 1 1 calc R U . . .
C26 C 0.1988(3) 0.5849(3) 0.4473(2) 0.0216(15) Uani 1 1 d . . . . .
C108 C 0.3201(3) 0.7227(4) 0.5317(2) 0.0235(15) Uani 1 1 d . . . . .
C75 C 0.4481(4) 0.3692(4) 0.4951(2) 0.0283(17) Uani 1 1 d . . . . .
H75 H 0.474458 0.388422 0.519166 0.034 Uiso 1 1 calc R U . . .
C112 C 0.4002(4) 0.8026(4) 0.4705(2) 0.0301(17) Uani 1 1 d . . . . .
H112 H 0.426948 0.828768 0.450109 0.036 Uiso 1 1 calc R U . . .
C27 C 0.1602(3) 0.7100(4) 0.4664(2) 0.0255(16) Uani 1 1 d . . . . .
C64 C -0.0396(3) 0.3412(4) 0.6461(2) 0.0279(17) Uani 1 1 d . . . . .
H64 H -0.020420 0.382839 0.634676 0.033 Uiso 1 1 calc R U . . .
C91 C 0.2140(4) 0.5255(4) 0.6631(2) 0.0274(17) Uani 1 1 d . . . . .
C39 C 0.0862(4) 0.5422(4) 0.5841(2) 0.0275(17) Uani 1 1 d D . . . .
C48 C 0.1843(4) 0.3290(3) 0.5458(2) 0.0264(16) Uani 1 1 d . . . . .
H48 H 0.231433 0.330422 0.544006 0.032 Uiso 1 1 calc R U . . .
C58 C 0.1208(4) 0.2671(3) 0.6562(2) 0.0251(16) Uani 1 1 d . . . . .
C128 C 0.3868(4) 0.2367(4) 0.3139(2) 0.0289(17) Uani 1 1 d . . . . .
H128 H 0.423608 0.227531 0.294627 0.035 Uiso 1 1 calc R U . . .
C52 C 0.0765(3) 0.3469(4) 0.5106(2) 0.0273(16) Uani 1 1 d . . . . .
H52 H 0.051573 0.360971 0.484358 0.033 Uiso 1 1 calc R U . . .
C40 C 0.0404(3) 0.5472(4) 0.6198(2) 0.0281(17) Uani 1 1 d . . . . .
H40 H 0.034467 0.508234 0.639411 0.034 Uiso 1 1 calc R U . . .
C132 C 0.3268(4) 0.7958(4) 0.5350(2) 0.0305(17) Uani 1 1 d . . . . .
H132 H 0.303085 0.819049 0.558499 0.037 Uiso 1 1 calc R U . . .
C121 C 0.4645(3) 0.6869(4) 0.3953(2) 0.0275(16) Uani 1 1 d . . . . .
H121 H 0.480140 0.731457 0.386522 0.033 Uiso 1 1 calc R U . . .
C122 C 0.5180(4) 0.2883(4) 0.3587(2) 0.0274(17) Uani 1 1 d . . . . .
C17 C 0.3229(4) 0.8370(4) 0.3276(2) 0.0281(16) Uani 1 1 d . . . . .
C41 C 0.0023(3) 0.6080(4) 0.6281(2) 0.0279(17) Uani 1 1 d . . . . .
C126 C 0.3951(4) 0.2694(4) 0.3561(2) 0.0295(17) Uani 1 1 d . . . . .
C71 C 0.4550(4) 0.5643(4) 0.3832(2) 0.0301(17) Uani 1 1 d . . . . .
H71 H 0.465559 0.524657 0.365330 0.036 Uiso 1 1 calc R U . . .
C63 C -0.1049(4) 0.3409(4) 0.6618(2) 0.0307(17) Uani 1 1 d . . . . .
H63 H -0.130889 0.381986 0.660283 0.037 Uiso 1 1 calc R U . . .
C30 C 0.0660(4) 0.7803(4) 0.5209(2) 0.0295(17) Uani 1 1 d . . . . .
H30 H 0.035031 0.804232 0.539618 0.035 Uiso 1 1 calc R U . . .
C61 C -0.0940(3) 0.2200(4) 0.6808(2) 0.0301(17) Uani 1 1 d . . . . .
H61 H -0.112602 0.178556 0.692894 0.036 Uiso 1 1 calc R U . . .
C5 C 0.3469(4) 0.4789(4) 0.2568(2) 0.0308(18) Uani 1 1 d . . . . .
C55 C 0.2467(4) 0.2430(4) 0.6917(2) 0.0317(18) Uani 1 1 d . . . . .
H55 H 0.289615 0.234268 0.704277 0.038 Uiso 1 1 calc R U . . .
C31 C 0.0937(4) 0.8146(4) 0.4833(2) 0.0300(17) Uani 1 1 d . . . . .
C96 C 0.1535(4) 0.4787(4) 0.7449(2) 0.0322(18) Uani 1 1 d . . . . .
C79 C 0.4836(3) 0.6281(4) 0.3708(2) 0.0292(17) Uani 1 1 d . . . . .
C62 C -0.1316(3) 0.2807(4) 0.6794(2) 0.0313(18) Uani 1 1 d . . . . .
H62 H -0.175876 0.280648 0.690547 0.038 Uiso 1 1 calc R U . . .
C81 C 0.3662(4) 0.8359(4) 0.5056(2) 0.0277(17) Uani 1 1 d . . . . .
C69 C 0.2767(4) 0.2643(4) 0.3710(3) 0.0326(18) Uani 1 1 d . . . . .
H69 H 0.239507 0.274029 0.389824 0.039 Uiso 1 1 calc R U . . .
C83 C 0.5329(3) 0.6328(4) 0.3305(2) 0.0317(18) Uani 1 1 d D . . . .
C43 C -0.0492(4) 0.6094(4) 0.6659(2) 0.0345(19) Uani 1 1 d . . . . .
C7 C 0.2872(4) 0.4514(4) 0.3284(2) 0.0323(18) Uani 1 1 d D . . . .
C57 C 0.1270(4) 0.2410(4) 0.7012(2) 0.0316(18) Uani 1 1 d . . . . .
H57 H 0.088980 0.231828 0.719398 0.038 Uiso 1 1 calc R U . . .
C115 C 0.6093(4) 0.2195(4) 0.3322(3) 0.040(2) Uani 1 1 d . . . . .
H115 H 0.628557 0.175356 0.326248 0.047 Uiso 1 1 calc R U . . .
C99 C 0.6446(4) 0.2790(4) 0.3230(2) 0.0370(19) Uani 1 1 d . . . . .
H99 H 0.688028 0.275799 0.310721 0.044 Uiso 1 1 calc R U . . .
C82 C 0.6173(4) 0.3434(4) 0.3316(3) 0.040(2) Uani 1 1 d . . . . .
H82 H 0.641961 0.384273 0.325253 0.048 Uiso 1 1 calc R U . . .
C54 C 0.2406(4) 0.2691(4) 0.6477(2) 0.0301(17) Uani 1 1 d . . . . .
H54 H 0.278942 0.278598 0.629968 0.036 Uiso 1 1 calc R U . . .
C66 C 0.5536(4) 0.3483(4) 0.3496(3) 0.0349(18) Uani 1 1 d . . . . .
H66 H 0.534570 0.392493 0.355550 0.042 Uiso 1 1 calc R U . . .
C33 C 0.0694(4) 0.8874(4) 0.4696(3) 0.0343(18) Uani 1 1 d . . . . .
C93 C 0.3682(4) 0.9151(4) 0.5128(2) 0.0330(18) Uani 1 1 d . . . . .
C118 C 0.5458(4) 0.2236(4) 0.3501(3) 0.039(2) Uani 1 1 d . . . . .
H118 H 0.521489 0.182482 0.356561 0.046 Uiso 1 1 calc R U . . .
C6 C 0.3175(4) 0.4318(4) 0.2875(2) 0.038(2) Uani 1 1 d . . . . .
H6 H 0.318204 0.383845 0.279825 0.046 Uiso 1 1 calc R U . . .
C20 C 0.2789(4) 0.8556(4) 0.2861(2) 0.0330(18) Uani 1 1 d . . . . .
H20A H 0.288971 0.902980 0.276015 0.050 Uiso 1 1 calc R U . . .
H20B H 0.232026 0.852646 0.294797 0.050 Uiso 1 1 calc R U . . .
H20C H 0.287545 0.823064 0.260938 0.050 Uiso 1 1 calc R U . . .
C104 C 0.0973(4) 0.3783(4) 0.7850(3) 0.039(2) Uani 1 1 d . . . . .
H10A H 0.060991 0.377854 0.762369 0.059 Uiso 1 1 calc R U . . .
H10B H 0.080786 0.361898 0.814689 0.059 Uiso 1 1 calc R U . . .
H10C H 0.133102 0.347697 0.774640 0.059 Uiso 1 1 calc R U . . .
C130 C 0.3232(4) 0.2181(4) 0.3010(3) 0.042(2) Uani 1 1 d . . . . .
H130 H 0.316154 0.196276 0.272105 0.051 Uiso 1 1 calc R U . . .
C56 C 0.1903(4) 0.2292(4) 0.7179(2) 0.0324(18) Uani 1 1 d . . . . .
H56 H 0.195824 0.211192 0.748066 0.039 Uiso 1 1 calc R U . . .
C2 C 0.3771(4) 0.4528(4) 0.2115(3) 0.037(2) Uani 1 1 d . . . . .
C19 C 0.3960(4) 0.8430(4) 0.3142(3) 0.042(2) Uani 1 1 d . . . . .
H19A H 0.405114 0.811617 0.288509 0.063 Uiso 1 1 calc R U . . .
H19B H 0.424201 0.830429 0.340535 0.063 Uiso 1 1 calc R U . . .
H19C H 0.405605 0.890916 0.304972 0.063 Uiso 1 1 calc R U . . .
C119 C 0.1449(4) 0.8359(4) 0.6684(2) 0.0339(18) Uani 1 1 d D . . . .
C103 C 0.2990(4) 0.9457(4) 0.5012(3) 0.044(2) Uani 1 1 d . . . . .
H10D H 0.287014 0.934068 0.469427 0.066 Uiso 1 1 calc R U . . .
H10E H 0.300313 0.996336 0.504748 0.066 Uiso 1 1 calc R U . . .
H10F H 0.265886 0.926248 0.522073 0.066 Uiso 1 1 calc R U . . .
C120 C 0.4200(4) 0.9498(4) 0.4820(3) 0.043(2) Uani 1 1 d . . . . .
H12A H 0.463844 0.929511 0.488137 0.065 Uiso 1 1 calc R U . . .
H12B H 0.421369 0.999775 0.488435 0.065 Uiso 1 1 calc R U . . .
H12C H 0.407920 0.942427 0.449655 0.065 Uiso 1 1 calc R U . . .
C101 C 0.1242(4) 0.4530(4) 0.7903(3) 0.038(2) Uani 1 1 d . . . . .
C67 C 0.2687(4) 0.2307(4) 0.3295(3) 0.0375(19) Uani 1 1 d . . . . .
H67 H 0.225705 0.215873 0.320044 0.045 Uiso 1 1 calc R U . . .
C18 C 0.3085(4) 0.8914(4) 0.3652(3) 0.041(2) Uani 1 1 d . . . . .
H18A H 0.321371 0.937570 0.354324 0.061 Uiso 1 1 calc R U . . .
H18B H 0.333942 0.879965 0.393073 0.061 Uiso 1 1 calc R U . . .
H18C H 0.260883 0.891151 0.372204 0.061 Uiso 1 1 calc R U . . .
B1 B 0.2823(4) 0.6726(4) 0.5628(3) 0.0211(17) Uani 1 1 d . . . . .
C36 C 0.1082(4) 0.9178(4) 0.4291(3) 0.044(2) Uani 1 1 d . . . . .
H36A H 0.155413 0.920764 0.437331 0.065 Uiso 1 1 calc R U . . .
H36B H 0.091209 0.964278 0.421966 0.065 Uiso 1 1 calc R U . . .
H36C H 0.102638 0.887693 0.402185 0.065 Uiso 1 1 calc R U . . .
C92 C 0.2195(5) 0.4560(4) 0.6762(3) 0.047(2) Uani 1 1 d D . . . .
C35 C 0.0770(4) 0.9377(4) 0.5109(3) 0.042(2) Uani 1 1 d . . . . .
H35A H 0.048471 0.922128 0.536021 0.062 Uiso 1 1 calc R U . . .
H35B H 0.063769 0.984592 0.501408 0.062 Uiso 1 1 calc R U . . .
H35C H 0.123384 0.938195 0.521318 0.062 Uiso 1 1 calc R U . . .
C95 C 0.1881(5) 0.4347(4) 0.7164(3) 0.051(3) Uani 1 1 d . . . . .
H95 H 0.190832 0.387083 0.724688 0.062 Uiso 1 1 calc R U . . .
C94 C 0.3859(5) 0.9319(4) 0.5633(3) 0.047(2) Uani 1 1 d . . . . .
H94A H 0.353082 0.910632 0.583570 0.070 Uiso 1 1 calc R U . . .
H94B H 0.385892 0.982356 0.567713 0.070 Uiso 1 1 calc R U . . .
H94C H 0.430172 0.913426 0.570578 0.070 Uiso 1 1 calc R U . . .
C1 C 0.3194(4) 0.4346(5) 0.1786(3) 0.049(2) Uani 1 1 d . . . . .
H1A H 0.291631 0.398623 0.192592 0.074 Uiso 1 1 calc R U . . .
H1B H 0.337208 0.417413 0.149528 0.074 Uiso 1 1 calc R U . . .
H1C H 0.292501 0.476191 0.172859 0.074 Uiso 1 1 calc R U . . .
C34 C -0.0043(4) 0.8817(4) 0.4554(3) 0.044(2) Uani 1 1 d . . . . .
H34A H -0.009171 0.847080 0.430895 0.066 Uiso 1 1 calc R U . . .
H34B H -0.020042 0.926879 0.444239 0.066 Uiso 1 1 calc R U . . .
H34C H -0.030636 0.867524 0.481971 0.066 Uiso 1 1 calc R U . . .
C3 C 0.4196(4) 0.3888(5) 0.2207(3) 0.052(2) Uani 1 1 d . . . . .
H3A H 0.456017 0.400963 0.241809 0.077 Uiso 1 1 calc R U . . .
H3B H 0.437995 0.371795 0.191739 0.077 Uiso 1 1 calc R U . . .
H3C H 0.392183 0.352472 0.234580 0.077 Uiso 1 1 calc R U . . .
C46 C -0.1055(4) 0.6606(5) 0.6544(3) 0.048(2) Uani 1 1 d . . . . .
H46A H -0.088260 0.708158 0.655282 0.072 Uiso 1 1 calc R U . . .
H46B H -0.141083 0.655722 0.677045 0.072 Uiso 1 1 calc R U . . .
H46C H -0.123194 0.650525 0.623671 0.072 Uiso 1 1 calc R U . . .
C117 C 0.3992(4) 0.2045(5) 0.5494(3) 0.051(2) Uani 1 1 d . . . . .
H11A H 0.404390 0.250970 0.563456 0.061 Uiso 1 1 calc R U . . .
H11B H 0.419640 0.205697 0.518544 0.061 Uiso 1 1 calc R U . . .
C106 C 0.1795(5) 0.4524(5) 0.8269(3) 0.062(3) Uani 1 1 d . . . . .
H10G H 0.215490 0.421740 0.816968 0.092 Uiso 1 1 calc R U . . .
H10H H 0.161569 0.435503 0.856053 0.092 Uiso 1 1 calc R U . . .
H10I H 0.196766 0.499602 0.831088 0.092 Uiso 1 1 calc R U . . .
B2 B 0.2062(4) 0.6628(4) 0.4379(3) 0.0265(19) Uani 1 1 d . . . . .
C44 C -0.0827(5) 0.5382(5) 0.6720(3) 0.059(3) Uani 1 1 d . . . . .
H44A H -0.097295 0.520642 0.641925 0.088 Uiso 1 1 calc R U . . .
H44B H -0.121233 0.542953 0.692113 0.088 Uiso 1 1 calc R U . . .
H44C H -0.050899 0.505513 0.685724 0.088 Uiso 1 1 calc R U . . .
C45 C -0.0162(4) 0.6308(6) 0.7113(3) 0.061(3) Uani 1 1 d . . . . .
H45A H 0.020106 0.598546 0.718511 0.091 Uiso 1 1 calc R U . . .
H45B H -0.049101 0.629465 0.735907 0.091 Uiso 1 1 calc R U . . .
H45C H 0.001532 0.677945 0.708448 0.091 Uiso 1 1 calc R U . . .
C107 C 0.0670(5) 0.4986(5) 0.8071(3) 0.057(3) Uani 1 1 d . U . . .
H10J H 0.083769 0.545313 0.813881 0.086 Uiso 1 1 calc R U . . .
H10K H 0.048152 0.478320 0.834960 0.086 Uiso 1 1 calc R U . . .
H10L H 0.032598 0.501367 0.783139 0.086 Uiso 1 1 calc R U . . .
C123 C 0.6306(5) 0.9070(5) 0.6060(3) 0.056(3) Uani 1 1 d . . . . .
H12O H 0.661519 0.872701 0.619803 0.067 Uiso 1 1 calc R U . . .
H12P H 0.657355 0.943476 0.590840 0.067 Uiso 1 1 calc R U . . .
C4 C 0.4198(6) 0.5083(5) 0.1891(3) 0.070(3) Uani 1 1 d . . . . .
H4A H 0.393198 0.550320 0.184137 0.104 Uiso 1 1 calc R U . . .
H4B H 0.435988 0.491233 0.159470 0.104 Uiso 1 1 calc R U . . .
H4C H 0.457725 0.519136 0.209170 0.104 Uiso 1 1 calc R U . . .
C125 C 0.0857(5) 0.8332(6) 0.6995(4) 0.075(3) Uani 1 1 d . U . . .
H12D H 0.048889 0.809676 0.683636 0.112 Uiso 1 1 calc R U . . .
H12E H 0.072305 0.880510 0.707549 0.112 Uiso 1 1 calc R U . . .
H12F H 0.097335 0.807527 0.727508 0.112 Uiso 1 1 calc R U . . .
C124 C 0.1555(5) 0.1040(6) 0.6258(4) 0.085(4) Uani 1 1 d . . . . .
H12M H 0.135836 0.146732 0.612604 0.102 Uiso 1 1 calc R U . . .
H12N H 0.193614 0.118107 0.645391 0.102 Uiso 1 1 calc R U . . .
C127 C 0.5925(5) 0.6702(6) 0.3449(4) 0.034(3) Uani 0.629(12) 1 d D U P A 1
H12G H 0.581030 0.718556 0.351738 0.052 Uiso 0.629(12) 1 calc R U P A 1
H12H H 0.625267 0.668913 0.320209 0.052 Uiso 0.629(12) 1 calc R U P A 1
H12I H 0.611262 0.648270 0.372514 0.052 Uiso 0.629(12) 1 calc R U P A 1
C89 C 0.4965(6) 0.6646(7) 0.2886(4) 0.033(3) Uani 0.629(12) 1 d D U P A 1
H89A H 0.457224 0.636574 0.281133 0.050 Uiso 0.629(12) 1 calc R U P A 1
H89B H 0.526442 0.665350 0.262246 0.050 Uiso 0.629(12) 1 calc R U P A 1
H89C H 0.482683 0.712141 0.295916 0.050 Uiso 0.629(12) 1 calc R U P A 1
C129 C 0.5547(7) 0.5574(7) 0.3147(5) 0.047(4) Uani 0.629(12) 1 d D U P A 1
H12J H 0.579100 0.534576 0.339723 0.071 Uiso 0.629(12) 1 calc R U P A 1
H12K H 0.583284 0.561062 0.287700 0.071 Uiso 0.629(12) 1 calc R U P A 1
H12L H 0.515087 0.530102 0.306847 0.071 Uiso 0.629(12) 1 calc R U P A 1
C65 C 0.1968(8) 0.8652(9) 0.7024(6) 0.050(5) Uani 0.56(2) 1 d D U P B 1
H65A H 0.201327 0.833785 0.728764 0.075 Uiso 0.56(2) 1 calc R U P B 1
H65B H 0.182358 0.911021 0.713150 0.075 Uiso 0.56(2) 1 calc R U P B 1
H65C H 0.239762 0.869586 0.687065 0.075 Uiso 0.56(2) 1 calc R U P B 1
C131 C 0.1416(12) 0.8834(9) 0.6266(5) 0.062(6) Uani 0.56(2) 1 d D U P B 1
H13A H 0.186366 0.900048 0.619446 0.092 Uiso 0.56(2) 1 calc R U P B 1
H13B H 0.112770 0.923075 0.633282 0.092 Uiso 0.56(2) 1 calc R U P B 1
H13C H 0.123604 0.857598 0.600312 0.092 Uiso 0.56(2) 1 calc R U P B 1
C133 C 0.4991(10) 0.6165(13) 0.2843(6) 0.035(6) Uani 0.371(12) 1 d D U P A 2
H13D H 0.484500 0.567898 0.283983 0.053 Uiso 0.371(12) 1 calc R U P A 2
H13E H 0.530606 0.624173 0.259312 0.053 Uiso 0.371(12) 1 calc R U P A 2
H13F H 0.460456 0.646910 0.280028 0.053 Uiso 0.371(12) 1 calc R U P A 2
C1A C 0.5938(9) 0.5951(11) 0.3399(7) 0.039(6) Uani 0.371(12) 1 d D U P A 2
H1AA H 0.614853 0.613636 0.367804 0.059 Uiso 0.371(12) 1 calc R U P A 2
H1AB H 0.624047 0.600233 0.313955 0.059 Uiso 0.371(12) 1 calc R U P A 2
H1AC H 0.583546 0.545767 0.344407 0.059 Uiso 0.371(12) 1 calc R U P A 2
C2A C 0.5563(11) 0.7131(9) 0.3228(7) 0.039(6) Uani 0.371(12) 1 d D U P A 2
H2AA H 0.517612 0.741463 0.314435 0.058 Uiso 0.371(12) 1 calc R U P A 2
H2AB H 0.588967 0.714978 0.298002 0.058 Uiso 0.371(12) 1 calc R U P A 2
H2AC H 0.576354 0.730942 0.351192 0.058 Uiso 0.371(12) 1 calc R U P A 2
C105 C 0.1028(9) 0.8651(9) 0.6268(5) 0.030(5) Uani 0.44(2) 1 d D U P B 2
H10M H 0.131117 0.868970 0.599660 0.044 Uiso 0.44(2) 1 calc R U P B 2
H10N H 0.085201 0.910943 0.634688 0.044 Uiso 0.44(2) 1 calc R U P B 2
H10O H 0.065821 0.833377 0.620068 0.044 Uiso 0.44(2) 1 calc R U P B 2
C65A C 0.2023(9) 0.8861(10) 0.6746(9) 0.050(7) Uani 0.44(2) 1 d D U P B 2
H65D H 0.224310 0.877380 0.704243 0.075 Uiso 0.44(2) 1 calc R U P B 2
H65E H 0.185437 0.933865 0.673937 0.075 Uiso 0.44(2) 1 calc R U P B 2
H65F H 0.234225 0.879620 0.649754 0.075 Uiso 0.44(2) 1 calc R U P B 2
H102 H 0.391(3) 0.514(4) 0.429(2) 0.03(2) Uiso 1 1 d . . . . .
H84 H 0.388(3) 0.488(3) 0.494(2) 0.025(19) Uiso 1 1 d . . . . .
H88 H 0.277(3) 0.441(2) 0.5995(18) 0.025(19) Uiso 1 1 d D . . . .
H92 H 0.238(4) 0.425(4) 0.658(3) 0.07(3) Uiso 1 1 d D . . . .
H22 H 0.239(3) 0.430(2) 0.4110(19) 0.022(19) Uiso 1 1 d D . . . .
H7 H 0.267(3) 0.422(3) 0.347(2) 0.04(2) Uiso 1 1 d D . . . .
H24 H 0.132(2) 0.475(3) 0.5181(12) 0.009(16) Uiso 1 1 d D . . . .
H39 H 0.108(3) 0.503(2) 0.582(3) 0.04(2) Uiso 1 1 d D . . . .

loop_
_atom_site_aniso_label
_atom_site_aniso_U_11
_atom_site_aniso_U_22
_atom_site_aniso_U_33
_atom_site_aniso_U_23
_atom_site_aniso_U_13
_atom_site_aniso_U_12
Cl2 0.0519(14) 0.0542(15) 0.0716(16) 0.0212(13) 0.0077(12) -0.0061(11)
Cl4 0.099(2) 0.0355(13) 0.0684(16) 0.0007(12) 0.0308(15) 0.0086(13)
Cl6 0.095(2) 0.0448(15) 0.095(2) -0.0193(14) 0.0468(17) -0.0156(14)
Cl5 0.122(2) 0.0470(15) 0.0559(16) 0.0146(12) -0.0032(15) 0.0067(15)
Cl1 0.0610(17) 0.084(2) 0.0783(19) 0.0092(16) -0.0074(14) 0.0043(15)
Cl3 0.086(2) 0.100(2) 0.0524(15) -0.0207(15) 0.0153(14) -0.0359(17)
O2 0.032(3) 0.024(3) 0.019(2) -0.002(2) 0.008(2) -0.007(2)
O1 0.040(3) 0.026(3) 0.019(2) -0.002(2) 0.002(2) 0.005(2)
N4 0.027(3) 0.022(3) 0.017(3) 0.000(2) -0.002(2) -0.003(3)
N5 0.034(3) 0.024(3) 0.011(3) 0.002(2) 0.006(2) 0.001(3)
N3 0.029(3) 0.019(3) 0.022(3) 0.002(2) 0.002(2) -0.004(3)
N2 0.031(3) 0.022(3) 0.018(3) -0.002(2) 0.006(2) -0.001(3)
N1 0.027(3) 0.028(3) 0.019(3) -0.006(3) 0.004(2) 0.001(3)
N6 0.021(3) 0.032(3) 0.020(3) 0.008(3) 0.002(2) 0.001(3)
C8 0.028(4) 0.026(4) 0.017(3) -0.003(3) 0.005(3) -0.001(3)
C100 0.027(4) 0.023(4) 0.017(3) -0.003(3) -0.002(3) -0.001(3)
C74 0.028(4) 0.023(4) 0.021(4) 0.002(3) 0.003(3) 0.003(3)
C9 0.024(4) 0.021(4) 0.026(4) 0.001(3) 0.005(3) -0.003(3)
C80 0.023(4) 0.018(4) 0.027(4) -0.006(3) -0.006(3) 0.004(3)
C13 0.021(4) 0.023(4) 0.017(3) -0.001(3) -0.002(3) 0.002(3)
C73 0.020(4) 0.025(4) 0.023(4) 0.002(3) 0.002(3) 0.007(3)
C22 0.028(4) 0.021(4) 0.020(4) -0.001(3) -0.002(3) 0.003(3)
C16 0.027(4) 0.026(4) 0.016(3) 0.003(3) -0.002(3) 0.003(3)
C76 0.022(4) 0.030(4) 0.020(4) 0.005(3) -0.001(3) -0.002(3)
C97 0.020(4) 0.037(4) 0.017(3) 0.004(3) -0.003(3) 0.001(3)
C47 0.032(4) 0.018(4) 0.021(4) 0.000(3) 0.008(3) -0.005(3)
C23 0.033(4) 0.025(4) 0.014(3) 0.006(3) 0.001(3) 0.006(3)
C49 0.033(4) 0.021(4) 0.016(3) -0.001(3) -0.007(3) -0.002(3)
C11 0.015(3) 0.027(4) 0.025(4) 0.003(3) 0.001(3) 0.008(3)
C86 0.025(4) 0.024(4) 0.020(3) 0.000(3) 0.002(3) -0.003(3)
C21 0.023(4) 0.024(4) 0.016(3) 0.004(3) 0.000(3) 0.002(3)
C28 0.025(4) 0.027(4) 0.018(3) -0.001(3) -0.007(3) 0.005(3)
C53 0.027(4) 0.020(4) 0.022(4) 0.000(3) 0.002(3) -0.001(3)
C90 0.022(4) 0.028(4) 0.022(4) 0.009(3) -0.003(3) -0.004(3)
C15 0.019(4) 0.024(4) 0.028(4) 0.004(3) -0.003(3) 0.001(3)
C10 0.030(4) 0.028(4) 0.018(3) 0.008(3) 0.002(3) -0.008(3)
C85 0.030(4) 0.020(4) 0.023(4) 0.011(3) -0.003(3) -0.001(3)
C51 0.015(3) 0.036(4) 0.024(4) 0.008(3) -0.005(3) 0.001(3)
C110 0.031(4) 0.024(4) 0.025(4) -0.009(3) -0.002(3) 0.000(3)
C72 0.031(4) 0.021(4) 0.025(4) -0.001(3) -0.004(3) 0.003(3)
C24 0.032(4) 0.024(4) 0.016(4) 0.005(3) -0.001(3) -0.004(3)
C12 0.021(4) 0.027(4) 0.023(4) -0.001(3) -0.004(3) -0.001(3)
C25 0.021(4) 0.037(4) 0.015(3) -0.004(3) 0.000(3) 0.003(3)
C29 0.020(4) 0.033(4) 0.020(4) -0.001(3) -0.001(3) 0.003(3)
C111 0.027(4) 0.022(4) 0.020(3) -0.002(3) -0.002(3) -0.004(3)
C77 0.021(4) 0.036(4) 0.021(4) -0.004(3) 0.003(3) -0.001(3)
C70 0.031(4) 0.026(4) 0.018(3) 0.006(3) -0.005(3) 0.003(3)
C68 0.022(4) 0.033(4) 0.019(4) 0.000(3) -0.006(3) -0.003(3)
C14 0.023(4) 0.025(4) 0.024(4) -0.002(3) 0.000(3) -0.001(3)
C59 0.030(4) 0.028(4) 0.019(4) -0.001(3) 0.000(3) -0.001(3)
C50 0.025(4) 0.021(4) 0.028(4) 0.005(3) 0.004(3) -0.005(3)
C84 0.028(4) 0.027(4) 0.015(3) 0.002(3) 0.003(3) 0.004(3)
C37 0.027(4) 0.036(4) 0.020(4) -0.010(3) -0.004(3) 0.005(3)
C78 0.024(4) 0.032(4) 0.021(4) 0.000(3) 0.005(3) 0.001(3)
C38 0.029(4) 0.031(4) 0.017(3) 0.001(3) -0.007(3) 0.001(3)
C98 0.029(4) 0.032(4) 0.016(3) -0.006(3) 0.008(3) 0.000(3)
C88 0.041(5) 0.020(4) 0.018(4) 0.002(3) 0.000(3) 0.004(3)
C114 0.033(4) 0.019(4) 0.022(4) 0.001(3) -0.001(3) -0.001(3)
C116 0.029(4) 0.029(4) 0.015(3) -0.005(3) 0.002(3) 0.004(3)
C60 0.033(4) 0.025(4) 0.019(3) -0.005(3) 0.002(3) -0.002(3)
C109 0.024(4) 0.029(4) 0.019(4) -0.003(3) 0.001(3) 0.001(3)
C32 0.035(4) 0.029(4) 0.018(4) -0.001(3) 0.000(3) 0.000(3)
C113 0.035(4) 0.022(4) 0.022(4) -0.002(3) -0.005(3) 0.000(3)
C87 0.025(4) 0.026(4) 0.021(4) -0.005(3) 0.005(3) 0.001(3)
C102 0.023(4) 0.036(5) 0.023(4) 0.005(3) 0.005(3) 0.003(3)
C42 0.022(4) 0.037(4) 0.021(4) -0.003(3) 0.003(3) 0.005(3)
C26 0.028(4) 0.019(4) 0.018(3) 0.001(3) 0.002(3) 0.004(3)
C108 0.033(4) 0.023(4) 0.015(3) -0.005(3) 0.001(3) -0.002(3)
C75 0.036(4) 0.026(4) 0.023(4) -0.006(3) -0.003(3) 0.004(3)
C112 0.044(5) 0.028(4) 0.018(4) 0.004(3) -0.001(3) -0.006(3)
C27 0.028(4) 0.033(4) 0.016(3) -0.002(3) -0.001(3) -0.004(3)
C64 0.032(4) 0.024(4) 0.028(4) 0.010(3) -0.003(3) -0.009(3)
C91 0.035(4) 0.026(4) 0.021(4) -0.001(3) 0.003(3) -0.001(3)
C39 0.033(4) 0.025(4) 0.025(4) -0.006(3) 0.001(3) 0.005(3)
C48 0.037(4) 0.022(4) 0.019(4) -0.001(3) 0.006(3) -0.002(3)
C58 0.038(4) 0.021(4) 0.016(3) 0.000(3) 0.003(3) 0.000(3)
C128 0.037(4) 0.037(4) 0.014(3) -0.004(3) 0.005(3) -0.003(3)
C52 0.033(4) 0.025(4) 0.024(4) 0.007(3) -0.005(3) -0.002(3)
C40 0.029(4) 0.030(4) 0.025(4) -0.003(3) -0.001(3) -0.005(3)
C132 0.041(5) 0.032(4) 0.019(4) -0.010(3) -0.005(3) 0.000(4)
C121 0.029(4) 0.034(4) 0.019(4) 0.002(3) 0.000(3) 0.002(3)
C122 0.033(4) 0.035(4) 0.014(3) -0.004(3) 0.003(3) 0.001(3)
C17 0.030(4) 0.028(4) 0.026(4) 0.003(3) -0.004(3) -0.002(3)
C41 0.024(4) 0.041(5) 0.019(4) -0.007(3) 0.005(3) -0.002(3)
C126 0.041(5) 0.023(4) 0.024(4) -0.008(3) -0.002(3) 0.003(3)
C71 0.032(4) 0.040(5) 0.019(4) 0.002(3) -0.002(3) 0.006(4)
C63 0.035(4) 0.027(4) 0.030(4) 0.001(3) -0.001(3) -0.001(3)
C30 0.032(4) 0.035(4) 0.022(4) -0.008(3) 0.005(3) 0.006(3)
C61 0.028(4) 0.036(5) 0.026(4) 0.002(3) 0.007(3) -0.010(3)
C5 0.037(4) 0.032(4) 0.023(4) -0.006(3) 0.006(3) -0.011(4)
C55 0.030(4) 0.043(5) 0.023(4) 0.003(3) -0.003(3) -0.005(4)
C31 0.040(5) 0.026(4) 0.024(4) 0.000(3) -0.001(3) 0.011(3)
C96 0.047(5) 0.024(4) 0.026(4) -0.002(3) 0.006(3) -0.005(4)
C79 0.025(4) 0.047(5) 0.016(4) 0.009(3) -0.002(3) -0.006(3)
C62 0.021(4) 0.047(5) 0.026(4) -0.003(4) 0.002(3) 0.002(4)
C81 0.037(4) 0.025(4) 0.021(4) 0.003(3) -0.001(3) -0.005(3)
C69 0.035(4) 0.031(4) 0.032(4) 0.002(3) -0.006(3) -0.007(3)
C83 0.026(4) 0.048(5) 0.021(4) 0.000(3) 0.005(3) -0.003(4)
C43 0.025(4) 0.052(5) 0.026(4) 0.000(4) 0.004(3) -0.001(4)
C7 0.056(5) 0.021(4) 0.020(4) 0.001(3) 0.019(4) -0.011(4)
C57 0.050(5) 0.022(4) 0.024(4) 0.007(3) 0.001(3) 0.003(4)
C115 0.049(5) 0.033(5) 0.037(5) -0.002(4) 0.003(4) 0.019(4)
C99 0.037(5) 0.051(5) 0.023(4) 0.003(4) 0.000(3) -0.003(4)
C82 0.049(5) 0.042(5) 0.029(4) 0.001(4) 0.003(4) -0.008(4)
C54 0.030(4) 0.032(4) 0.029(4) 0.005(3) -0.005(3) 0.002(3)
C66 0.034(4) 0.036(5) 0.035(4) 0.003(4) 0.002(4) 0.005(4)
C33 0.043(5) 0.029(4) 0.031(4) -0.001(3) -0.006(4) 0.008(4)
C93 0.050(5) 0.021(4) 0.028(4) 0.002(3) 0.000(4) -0.002(4)
C118 0.043(5) 0.035(5) 0.038(5) 0.000(4) 0.010(4) 0.007(4)
C6 0.058(5) 0.024(4) 0.033(4) -0.005(3) 0.024(4) 0.001(4)
C20 0.043(5) 0.031(4) 0.025(4) 0.008(3) -0.003(3) -0.001(4)
C104 0.054(5) 0.029(4) 0.034(4) 0.002(4) 0.013(4) -0.007(4)
C130 0.057(6) 0.044(5) 0.025(4) 0.000(4) -0.012(4) -0.003(4)
C56 0.050(5) 0.025(4) 0.022(4) -0.002(3) -0.013(4) 0.000(4)
C2 0.054(5) 0.025(4) 0.033(4) -0.005(3) 0.021(4) -0.011(4)
C19 0.038(5) 0.028(5) 0.059(6) 0.009(4) 0.000(4) -0.007(4)
C119 0.054(5) 0.026(4) 0.021(4) 0.003(3) 0.003(4) 0.009(4)
C103 0.053(5) 0.032(5) 0.046(5) 0.005(4) 0.001(4) 0.006(4)
C120 0.056(6) 0.028(5) 0.046(5) 0.010(4) 0.003(4) -0.019(4)
C101 0.058(5) 0.027(4) 0.031(4) 0.003(3) 0.020(4) -0.006(4)
C67 0.040(5) 0.041(5) 0.032(4) 0.007(4) -0.014(4) -0.005(4)
C18 0.060(6) 0.029(4) 0.034(4) 0.000(4) -0.004(4) 0.000(4)
B1 0.022(4) 0.024(4) 0.017(4) -0.002(3) 0.000(3) -0.004(3)
C36 0.061(6) 0.030(5) 0.039(5) 0.006(4) 0.006(4) 0.011(4)
C92 0.084(7) 0.020(4) 0.038(5) -0.002(4) 0.021(5) -0.001(4)
C35 0.061(6) 0.025(4) 0.039(5) -0.008(4) 0.000(4) 0.012(4)
C95 0.087(7) 0.025(5) 0.043(5) 0.006(4) 0.036(5) 0.007(4)
C94 0.075(7) 0.026(5) 0.040(5) 0.003(4) -0.010(4) -0.011(4)
C1 0.070(6) 0.045(5) 0.032(5) -0.010(4) 0.000(4) 0.011(5)
C34 0.060(6) 0.033(5) 0.039(5) -0.002(4) -0.013(4) 0.018(4)
C3 0.053(6) 0.068(7) 0.034(5) -0.003(4) 0.016(4) 0.013(5)
C46 0.039(5) 0.060(6) 0.045(5) -0.001(4) 0.019(4) 0.010(4)
C117 0.067(6) 0.041(5) 0.043(5) 0.005(4) -0.005(5) -0.003(5)
C106 0.087(8) 0.074(7) 0.023(4) 0.003(5) 0.007(5) -0.028(6)
B2 0.034(5) 0.027(5) 0.018(4) -0.001(3) -0.008(3) 0.002(4)
C44 0.057(6) 0.059(6) 0.061(6) -0.010(5) 0.034(5) -0.002(5)
C45 0.045(5) 0.116(9) 0.021(4) -0.015(5) 0.012(4) -0.005(6)
C107 0.066(4) 0.054(4) 0.053(4) 0.004(3) 0.023(3) 0.002(3)
C123 0.071(7) 0.043(6) 0.055(6) -0.008(5) 0.011(5) 0.007(5)
C4 0.115(9) 0.047(6) 0.048(6) -0.020(5) 0.052(6) -0.032(6)
C125 0.075(5) 0.068(5) 0.082(5) 0.000(4) 0.018(4) 0.015(4)
C124 0.072(8) 0.077(8) 0.108(9) -0.061(7) 0.026(7) -0.022(6)
C127 0.032(5) 0.039(5) 0.032(5) 0.004(4) 0.007(4) -0.001(4)
C89 0.035(5) 0.038(5) 0.027(5) 0.002(4) -0.002(4) -0.002(4)
C129 0.049(5) 0.047(5) 0.046(5) 0.000(4) 0.015(4) 0.003(4)
C65 0.051(6) 0.049(6) 0.051(6) -0.007(4) 0.000(4) -0.003(4)
C131 0.066(7) 0.059(7) 0.060(7) 0.000(4) 0.004(4) 0.003(4)
C133 0.036(7) 0.036(7) 0.034(7) 0.003(5) 0.002(5) -0.001(5)
C1A 0.040(7) 0.039(7) 0.039(7) 0.001(5) 0.000(5) 0.004(5)
C2A 0.037(7) 0.042(7) 0.038(7) 0.002(5) 0.005(5) -0.002(5)
C105 0.031(6) 0.029(6) 0.029(6) -0.003(4) 0.000(4) 0.002(4)
C65A 0.049(7) 0.047(7) 0.053(8) -0.002(4) -0.001(4) 0.001(4)

loop_
_atom_type_symbol
_atom_type_description
_atom_type_scat_dispersion_real
_atom_type_scat_dispersion_imag
_atom_type_scat_source
C C 0.0033 0.0016 'International Tables Vol C Tables 4.2.6.8 and 6.1.1.4'
H H 0.0000 0.0000 'International Tables Vol C Tables 4.2.6.8 and 6.1.1.4'
B B 0.0013 0.0007 'International Tables Vol C Tables 4.2.6.8 and 6.1.1.4'
Cl Cl 0.1484 0.1585 'International Tables Vol C Tables 4.2.6.8 and 6.1.1.4'
N N 0.0061 0.0033 'International Tables Vol C Tables 4.2.6.8 and 6.1.1.4'
O O 0.0106 0.0060 'International Tables Vol C Tables 4.2.6.8 and 6.1.1.4'

loop_
_geom_angle_atom_site_label_1
_geom_angle_atom_site_label_2
_geom_angle_atom_site_label_3
_geom_angle
_geom_angle_site_symmetry_1
_geom_angle_site_symmetry_3
_geom_angle_publ_flag
C23 O2 C47 116.2(5) . . ?
C80 O1 C74 115.9(5) . . ?
C21 N4 C8 131.4(6) . . ?
C12 N4 C8 106.7(5) . . ?
C12 N4 C21 121.9(6) . . ?
C28 N5 C25 119.4(5) . . ?
C28 N5 C38 108.1(5) . . ?
C25 N5 C38 130.7(6) . . ?
C90 N3 C97 106.5(5) . . ?
C90 N3 C85 122.5(6) . . ?
C85 N3 C97 129.9(6) . . ?
C110 N2 C91 106.7(5) . . ?
C87 N2 C110 122.3(6) . . ?
C87 N2 C91 131.0(6) . . ?
C78 N1 C122 126.6(6) . . ?
C78 N1 C126 108.2(5) . . ?
C126 N1 C122 125.2(5) . . ?
C50 N6 C59 124.9(5) . . ?
C58 N6 C59 125.6(5) . . ?
C58 N6 C50 108.9(5) . . ?
C9 C8 N4 109.0(6) . . ?
C7 C8 N4 131.6(6) . . ?
C7 C8 C9 119.4(6) . . ?
C98 C100 C109 131.9(6) . . ?
C98 C100 C91 120.9(6) . . ?
C91 C100 C109 107.2(6) . . ?
C73 C74 O1 117.9(6) . . ?
C73 C74 C75 123.5(6) . . ?
C75 C74 O1 118.6(6) . . ?
C8 C9 C11 106.8(6) . . ?
C10 C9 C8 120.9(6) . . ?
C10 C9 C11 132.3(6) . . ?
C84 C80 O1 121.9(6) . . ?
C84 C80 C88 123.0(6) . . ?
C88 C80 O1 115.1(6) . . ?
C12 C13 C14 115.1(6) . . ?
C12 C13 B2 114.7(6) . . ?
C14 C13 B2 130.1(6) . . ?
C74 C73 H73 121.2 . . ?
C74 C73 C72 117.5(6) . . ?
C72 C73 H73 121.2 . . ?
C23 C22 C21 119.2(6) . . ?
C23 C22 H22 116(4) . . ?
C21 C22 H22 125(4) . . ?
C11 C16 H16 120.1 . . ?
C11 C16 C15 119.8(6) . . ?
C15 C16 H16 120.1 . . ?
C97 C76 C68 107.2(6) . . ?
C97 C76 C121 120.5(7) . . ?
C121 C76 C68 132.3(7) . . ?
C76 C97 N3 108.8(6) . . ?
C76 C97 C102 120.6(6) . . ?
C102 C97 N3 130.4(6) . . ?
C48 C47 O2 118.9(6) . . ?
C48 C47 C52 123.2(6) . . ?
C52 C47 O2 117.9(6) . . ?
C22 C23 O2 115.0(6) . . ?
C22 C23 C24 123.2(6) . . ?
C24 C23 O2 121.8(6) . . ?
C50 C49 C53 107.7(6) . . ?
C48 C49 C53 132.5(7) . . ?
C48 C49 C50 119.8(6) . . ?
C16 C11 C9 133.7(6) . . ?
C12 C11 C9 106.3(6) . . ?
C12 C11 C16 120.0(6) . . ?
C85 C86 B1 120.9(6) . . ?
C87 C86 C85 116.6(6) . . ?
C87 C86 B1 122.5(6) . . ?
N4 C21 C26 118.0(6) . . ?
C22 C21 N4 121.6(6) . . ?
C22 C21 C26 120.3(6) . . ?
N5 C28 C29 108.7(6) . . ?
C27 C28 N5 126.9(6) . . ?
C27 C28 C29 124.4(7) . . ?
C58 C53 C49 105.8(6) . . ?
C54 C53 C49 134.2(6) . . ?
C54 C53 C58 120.1(6) . . ?
N3 C90 C108 124.2(6) . . ?
C68 C90 N3 110.9(6) . . ?
C68 C90 C108 124.8(7) . . ?
C16 C15 C17 119.4(6) . . ?
C14 C15 C16 117.9(6) . . ?
C14 C15 C17 122.7(6) . . ?
C9 C10 H10 119.3 . . ?
C9 C10 C5 121.5(6) . . ?
C5 C10 H10 119.3 . . ?
N3 C85 C86 118.0(6) . . ?
C84 C85 N3 120.5(6) . . ?
C84 C85 C86 121.5(6) . . ?
C50 C51 H51 121.4 . . ?
C50 C51 C52 117.2(6) . . ?
C52 C51 H51 121.4 . . ?
C111 C110 N2 124.9(6) . . ?
C109 C110 N2 110.0(6) . . ?
C109 C110 C111 125.0(6) . . ?
C73 C72 C70 133.0(7) . . ?
C73 C72 C78 119.7(6) . . ?
C78 C72 C70 107.2(6) . . ?
C23 C24 C25 117.7(6) . . ?
C23 C24 H24 122(4) . . ?
C25 C24 H24 120(4) . . ?
N4 C12 C13 126.1(6) . . ?
C11 C12 N4 111.2(6) . . ?
C11 C12 C13 122.6(6) . . ?
C24 C25 N5 119.0(6) . . ?
C24 C25 C26 121.9(6) . . ?
C26 C25 N5 119.1(6) . . ?
C28 C29 C37 107.4(6) . . ?
C30 C29 C28 116.9(6) . . ?
C30 C29 C37 135.6(6) . . ?
C110 C111 C113 114.1(6) . . ?
C110 C111 B1 116.5(6) . . ?
C113 C111 B1 129.3(6) . . ?
C78 C77 H77 121.0 . . ?
C78 C77 C75 117.9(6) . . ?
C75 C77 H77 121.0 . . ?
C126 C70 C72 106.9(6) . . ?
C69 C70 C72 133.4(7) . . ?
C69 C70 C126 119.6(6) . . ?
C90 C68 C76 106.4(6) . . ?
C90 C68 C112 118.7(6) . . ?
C112 C68 C76 134.8(6) . . ?
C13 C14 H14 117.8 . . ?
C15 C14 C13 124.4(6) . . ?
C15 C14 H14 117.8 . . ?
C60 C59 N6 119.5(6) . . ?
C64 C59 N6 119.1(6) . . ?
C64 C59 C60 121.4(6) . . ?
N6 C50 C49 108.3(6) . . ?
C51 C50 N6 129.5(6) . . ?
C51 C50 C49 122.1(6) . . ?
C80 C84 C85 119.1(6) . . ?
C80 C84 H84 116(4) . . ?
C85 C84 H84 124(4) . . ?
C38 C37 C29 107.3(6) . . ?
C42 C37 C29 132.7(7) . . ?
C42 C37 C38 119.9(7) . . ?
N1 C78 C72 108.7(6) . . ?
C77 C78 N1 129.5(6) . . ?
C77 C78 C72 121.7(6) . . ?
C37 C38 N5 108.4(6) . . ?
C39 C38 N5 131.6(6) . . ?
C39 C38 C37 119.9(6) . . ?
C100 C98 H98 119.6 . . ?
C100 C98 C96 120.8(6) . . ?
C96 C98 H98 119.6 . . ?
C80 C88 C87 118.5(6) . . ?
C80 C88 H88 121(4) . . ?
C87 C88 H88 120(4) . . ?
C116 C114 C113 118.8(6) . . ?
C116 C114 C119 121.9(6) . . ?
C113 C114 C119 119.3(6) . . ?
C114 C116 H116 119.8 . . ?
C114 C116 C109 120.3(6) . . ?
C109 C116 H116 119.8 . . ?
C59 C60 H60 120.4 . . ?
C59 C60 C61 119.3(7) . . ?
C61 C60 H60 120.4 . . ?
C110 C109 C100 107.7(6) . . ?
C110 C109 C116 118.5(6) . . ?
C116 C109 C100 133.9(6) . . ?
C27 C32 H32 118.7 . . ?
C31 C32 H32 118.7 . . ?
C31 C32 C27 122.6(6) . . ?
C111 C113 C114 123.3(6) . . ?
C111 C113 H113 118.4 . . ?
C114 C113 H113 118.4 . . ?
N2 C87 C86 117.8(6) . . ?
C88 C87 N2 120.8(6) . . ?
C88 C87 C86 121.4(6) . . ?
C97 C102 H102 116(4) . . ?
C71 C102 C97 116.7(7) . . ?
C71 C102 H102 128(4) . . ?
C37 C42 H42 119.2 . . ?
C41 C42 C37 121.7(7) . . ?
C41 C42 H42 119.2 . . ?
C21 C26 B2 121.2(6) . . ?
C25 C26 C21 117.6(6) . . ?
C25 C26 B2 121.2(6) . . ?
C90 C108 C132 113.6(6) . . ?
C90 C108 B1 116.8(6) . . ?
C132 C108 B1 129.5(6) . . ?
C74 C75 C77 119.5(6) . . ?
C74 C75 H75 120.2 . . ?
C77 C75 H75 120.2 . . ?
C68 C112 H112 119.9 . . ?
C81 C112 C68 120.2(7) . . ?
C81 C112 H112 119.9 . . ?
C28 C27 C32 115.8(6) . . ?
C28 C27 B2 115.7(6) . . ?
C32 C27 B2 128.1(6) . . ?
C59 C64 H64 120.3 . . ?
C59 C64 C63 119.4(6) . . ?
C63 C64 H64 120.3 . . ?
C100 C91 N2 108.4(6) . . ?
C92 C91 N2 132.9(7) . . ?
C92 C91 C100 118.6(7) . . ?
C38 C39 C40 118.5(7) . . ?
C38 C39 H39 125(5) . . ?
C40 C39 H39 116(5) . . ?
C47 C48 C49 117.6(7) . . ?
C47 C48 H48 121.2 . . ?
C49 C48 H48 121.2 . . ?
N6 C58 C53 109.3(6) . . ?
N6 C58 C57 129.7(6) . . ?
C57 C58 C53 120.9(7) . . ?
C126 C128 H128 121.2 . . ?
C130 C128 H128 121.2 . . ?
C130 C128 C126 117.7(7) . . ?
C47 C52 C51 120.2(6) . . ?
C47 C52 H52 119.9 . . ?
C51 C52 H52 119.9 . . ?
C39 C40 H40 118.6 . . ?
C39 C40 C41 122.8(7) . . ?
C41 C40 H40 118.6 . . ?
C108 C132 H132 117.9 . . ?
C81 C132 C108 124.1(7) . . ?
C81 C132 H132 117.9 . . ?
C76 C121 H121 120.1 . . ?
C79 C121 C76 119.8(7) . . ?
C79 C121 H121 120.1 . . ?
C66 C122 N1 119.7(6) . . ?
C66 C122 C118 120.3(7) . . ?
C118 C122 N1 120.0(7) . . ?
C15 C17 C20 109.1(6) . . ?
C15 C17 C18 111.5(6) . . ?
C20 C17 C18 106.8(6) . . ?
C19 C17 C15 111.5(6) . . ?
C19 C17 C20 109.4(6) . . ?
C19 C17 C18 108.4(6) . . ?
C42 C41 C40 116.9(6) . . ?
C42 C41 C43 122.4(7) . . ?
C40 C41 C43 120.6(7) . . ?
N1 C126 C70 108.8(6) . . ?
C128 C126 N1 129.5(7) . . ?
C128 C126 C70 121.7(7) . . ?
C102 C71 H71 117.9 . . ?
C102 C71 C79 124.3(7) . . ?
C79 C71 H71 117.9 . . ?
C64 C63 H63 120.1 . . ?
C62 C63 C64 119.9(7) . . ?
C62 C63 H63 120.1 . . ?
C29 C30 H30 119.1 . . ?
C29 C30 C31 121.8(6) . . ?
C31 C30 H30 119.1 . . ?
C60 C61 H61 120.0 . . ?
C60 C61 C62 119.9(7) . . ?
C62 C61 H61 120.0 . . ?
C10 C5 C6 116.6(6) . . ?
C10 C5 C2 123.0(6) . . ?
C6 C5 C2 120.3(6) . . ?
C54 C55 H55 119.7 . . ?
C54 C55 C56 120.6(7) . . ?
C56 C55 H55 119.7 . . ?
C32 C31 C33 121.0(6) . . ?
C30 C31 C32 118.4(7) . . ?
C30 C31 C33 120.5(6) . . ?
C98 C96 C101 121.2(6) . . ?
C95 C96 C98 117.3(7) . . ?
C95 C96 C101 121.4(7) . . ?
C121 C79 C71 117.5(6) . . ?
C121 C79 C83 121.5(7) . . ?
C71 C79 C83 121.0(7) . . ?
C63 C62 C61 120.2(7) . . ?
C63 C62 H62 119.9 . . ?
C61 C62 H62 119.9 . . ?
C112 C81 C132 118.5(7) . . ?
C112 C81 C93 123.1(6) . . ?
C132 C81 C93 118.4(6) . . ?
C70 C69 H69 120.7 . . ?
C67 C69 C70 118.6(7) . . ?
C67 C69 H69 120.7 . . ?
C79 C83 C129 110.3(7) . . ?
C79 C83 C2A 110.4(9) . . ?
C127 C83 C79 110.0(7) . . ?
C127 C83 C89 114.5(8) . . ?
C127 C83 C129 107.9(8) . . ?
C89 C83 C79 108.7(7) . . ?
C89 C83 C129 105.3(8) . . ?
C133 C83 C79 111.8(9) . . ?
C133 C83 C2A 101.5(12) . . ?
C1A C83 C79 111.9(10) . . ?
C1A C83 C133 115.5(13) . . ?
C1A C83 C2A 104.9(13) . . ?
C41 C43 C46 111.1(6) . . ?
C41 C43 C44 111.6(6) . . ?
C41 C43 C45 109.7(6) . . ?
C46 C43 C44 105.9(7) . . ?
C45 C43 C46 109.3(7) . . ?
C45 C43 C44 109.2(7) . . ?
C8 C7 C6 117.8(6) . . ?
C8 C7 H7 119(5) . . ?
C6 C7 H7 124(5) . . ?
C58 C57 H57 121.3 . . ?
C56 C57 C58 117.4(7) . . ?
C56 C57 H57 121.3 . . ?
C99 C115 H115 119.9 . . ?
C99 C115 C118 120.2(7) . . ?
C118 C115 H115 119.9 . . ?
C115 C99 H99 119.7 . . ?
C115 C99 C82 120.5(7) . . ?
C82 C99 H99 119.7 . . ?
C99 C82 H82 120.1 . . ?
C99 C82 C66 119.9(8) . . ?
C66 C82 H82 120.1 . . ?
C53 C54 H54 120.5 . . ?
C55 C54 C53 119.1(7) . . ?
C55 C54 H54 120.5 . . ?
C122 C66 C82 119.6(7) . . ?
C122 C66 H66 120.2 . . ?
C82 C66 H66 120.2 . . ?
C31 C33 C35 109.8(6) . . ?
C31 C33 C34 108.0(6) . . ?
C36 C33 C31 112.7(6) . . ?
C36 C33 C35 108.0(7) . . ?
C36 C33 C34 108.4(6) . . ?
C34 C33 C35 109.9(6) . . ?
C81 C93 C103 109.0(6) . . ?
C81 C93 C94 110.2(6) . . ?
C120 C93 C81 111.6(6) . . ?
C120 C93 C103 108.6(6) . . ?
C120 C93 C94 108.2(7) . . ?
C94 C93 C103 109.2(7) . . ?
C122 C118 H118 120.3 . . ?
C115 C118 C122 119.5(8) . . ?
C115 C118 H118 120.3 . . ?
C5 C6 H6 118.1 . . ?
C7 C6 C5 123.8(7) . . ?
C7 C6 H6 118.1 . . ?
C17 C20 H20A 109.5 . . ?
C17 C20 H20B 109.5 . . ?
C17 C20 H20C 109.5 . . ?
H20A C20 H20B 109.5 . . ?
H20A C20 H20C 109.5 . . ?
H20B C20 H20C 109.5 . . ?
H10A C104 H10B 109.5 . . ?
H10A C104 H10C 109.5 . . ?
H10B C104 H10C 109.5 . . ?
C101 C104 H10A 109.5 . . ?
C101 C104 H10B 109.5 . . ?
C101 C104 H10C 109.5 . . ?
C128 C130 H130 119.2 . . ?
C128 C130 C67 121.5(7) . . ?
C67 C130 H130 119.2 . . ?
C55 C56 H56 119.0 . . ?
C57 C56 C55 121.9(7) . . ?
C57 C56 H56 119.0 . . ?
C1 C2 C5 107.7(6) . . ?
C3 C2 C5 109.7(6) . . ?
C3 C2 C1 110.2(7) . . ?
C4 C2 C5 111.4(6) . . ?
C4 C2 C1 108.7(7) . . ?
C4 C2 C3 109.1(7) . . ?
C17 C19 H19A 109.5 . . ?
C17 C19 H19B 109.5 . . ?
C17 C19 H19C 109.5 . . ?
H19A C19 H19B 109.5 . . ?
H19A C19 H19C 109.5 . . ?
H19B C19 H19C 109.5 . . ?
C114 C119 C105 108.2(8) . . ?
C125 C119 C114 111.8(7) . . ?
C125 C119 C65 99.4(9) . . ?
C125 C119 C131 118.1(11) . . ?
C125 C119 C105 92.9(9) . . ?
C125 C119 C65A 123.9(11) . . ?
C65 C119 C114 105.9(8) . . ?
C131 C119 C114 111.7(8) . . ?
C131 C119 C65 108.5(11) . . ?
C65A C119 C114 111.6(10) . . ?
C65A C119 C105 105.6(11) . . ?
C93 C103 H10D 109.5 . . ?
C93 C103 H10E 109.5 . . ?
C93 C103 H10F 109.5 . . ?
H10D C103 H10E 109.5 . . ?
H10D C103 H10F 109.5 . . ?
H10E C103 H10F 109.5 . . ?
C93 C120 H12A 109.5 . . ?
C93 C120 H12B 109.5 . . ?
C93 C120 H12C 109.5 . . ?
H12A C120 H12B 109.5 . . ?
H12A C120 H12C 109.5 . . ?
H12B C120 H12C 109.5 . . ?
C96 C101 C104 110.6(6) . . ?
C96 C101 C106 108.6(7) . . ?
C106 C101 C104 108.2(7) . . ?
C107 C101 C96 112.7(7) . . ?
C107 C101 C104 107.6(7) . . ?
C107 C101 C106 109.0(7) . . ?
C69 C67 C130 120.9(7) . . ?
C69 C67 H67 119.6 . . ?
C130 C67 H67 119.6 . . ?
C17 C18 H18A 109.5 . . ?
C17 C18 H18B 109.5 . . ?
C17 C18 H18C 109.5 . . ?
H18A C18 H18B 109.5 . . ?
H18A C18 H18C 109.5 . . ?
H18B C18 H18C 109.5 . . ?
C111 B1 C86 115.4(6) . . ?
C108 B1 C86 115.5(6) . . ?
C108 B1 C111 129.0(6) . . ?
C33 C36 H36A 109.5 . . ?
C33 C36 H36B 109.5 . . ?
C33 C36 H36C 109.5 . . ?
H36A C36 H36B 109.5 . . ?
H36A C36 H36C 109.5 . . ?
H36B C36 H36C 109.5 . . ?
C91 C92 C95 118.3(8) . . ?
C91 C92 H92 121(6) . . ?
C95 C92 H92 120(6) . . ?
C33 C35 H35A 109.5 . . ?
C33 C35 H35B 109.5 . . ?
C33 C35 H35C 109.5 . . ?
H35A C35 H35B 109.5 . . ?
H35A C35 H35C 109.5 . . ?
H35B C35 H35C 109.5 . . ?
C96 C95 C92 124.0(8) . . ?
C96 C95 H95 118.0 . . ?
C92 C95 H95 118.0 . . ?
C93 C94 H94A 109.5 . . ?
C93 C94 H94B 109.5 . . ?
C93 C94 H94C 109.5 . . ?
H94A C94 H94B 109.5 . . ?
H94A C94 H94C 109.5 . . ?
H94B C94 H94C 109.5 . . ?
C2 C1 H1A 109.5 . . ?
C2 C1 H1B 109.5 . . ?
C2 C1 H1C 109.5 . . ?
H1A C1 H1B 109.5 . . ?
H1A C1 H1C 109.5 . . ?
H1B C1 H1C 109.5 . . ?
C33 C34 H34A 109.5 . . ?
C33 C34 H34B 109.5 . . ?
C33 C34 H34C 109.5 . . ?
H34A C34 H34B 109.5 . . ?
H34A C34 H34C 109.5 . . ?
H34B C34 H34C 109.5 . . ?
C2 C3 H3A 109.5 . . ?
C2 C3 H3B 109.5 . . ?
C2 C3 H3C 109.5 . . ?
H3A C3 H3B 109.5 . . ?
H3A C3 H3C 109.5 . . ?
H3B C3 H3C 109.5 . . ?
C43 C46 H46A 109.5 . . ?
C43 C46 H46B 109.5 . . ?
C43 C46 H46C 109.5 . . ?
H46A C46 H46B 109.5 . . ?
H46A C46 H46C 109.5 . . ?
H46B C46 H46C 109.5 . . ?
Cl2 C117 H11A 109.5 . . ?
Cl2 C117 H11B 109.5 . . ?
Cl1 C117 Cl2 110.6(5) . . ?
Cl1 C117 H11A 109.5 . . ?
Cl1 C117 H11B 109.5 . . ?
H11A C117 H11B 108.1 . . ?
C101 C106 H10G 109.5 . . ?
C101 C106 H10H 109.5 . . ?
C101 C106 H10I 109.5 . . ?
H10G C106 H10H 109.5 . . ?
H10G C106 H10I 109.5 . . ?
H10H C106 H10I 109.5 . . ?
C13 B2 C26 117.0(6) . . ?
C13 B2 C27 127.7(7) . . ?
C26 B2 C27 114.9(6) . . ?
C43 C44 H44A 109.5 . . ?
C43 C44 H44B 109.5 . . ?
C43 C44 H44C 109.5 . . ?
H44A C44 H44B 109.5 . . ?
H44A C44 H44C 109.5 . . ?
H44B C44 H44C 109.5 . . ?
C43 C45 H45A 109.5 . . ?
C43 C45 H45B 109.5 . . ?
C43 C45 H45C 109.5 . . ?
H45A C45 H45B 109.5 . . ?
H45A C45 H45C 109.5 . . ?
H45B C45 H45C 109.5 . . ?
C101 C107 H10J 109.5 . . ?
C101 C107 H10K 109.5 . . ?
C101 C107 H10L 109.5 . . ?
H10J C107 H10K 109.5 . . ?
H10J C107 H10L 109.5 . . ?
H10K C107 H10L 109.5 . . ?
Cl6 C123 Cl5 109.5(5) . . ?
Cl6 C123 H12O 109.8 . . ?
Cl6 C123 H12P 109.8 . . ?
Cl5 C123 H12O 109.8 . . ?
Cl5 C123 H12P 109.8 . . ?
H12O C123 H12P 108.2 . . ?
C2 C4 H4A 109.5 . . ?
C2 C4 H4B 109.5 . . ?
C2 C4 H4C 109.5 . . ?
H4A C4 H4B 109.5 . . ?
H4A C4 H4C 109.5 . . ?
H4B C4 H4C 109.5 . . ?
C119 C125 H12D 109.5 . . ?
C119 C125 H12E 109.5 . . ?
C119 C125 H12F 109.5 . . ?
H12D C125 H12E 109.5 . . ?
H12D C125 H12F 109.5 . . ?
H12E C125 H12F 109.5 . . ?
Cl4 C124 H12M 108.3 . . ?
Cl4 C124 H12N 108.3 . . ?
Cl3 C124 Cl4 115.8(6) . . ?
Cl3 C124 H12M 108.3 . . ?
Cl3 C124 H12N 108.3 . . ?
H12M C124 H12N 107.4 . . ?
C83 C127 H12G 109.5 . . ?
C83 C127 H12H 109.5 . . ?
C83 C127 H12I 109.5 . . ?
H12G C127 H12H 109.5 . . ?
H12G C127 H12I 109.5 . . ?
H12H C127 H12I 109.5 . . ?
C83 C89 H89A 109.5 . . ?
C83 C89 H89B 109.5 . . ?
C83 C89 H89C 109.5 . . ?
H89A C89 H89B 109.5 . . ?
H89A C89 H89C 109.5 . . ?
H89B C89 H89C 109.5 . . ?
C83 C129 H12J 109.5 . . ?
C83 C129 H12K 109.5 . . ?
C83 C129 H12L 109.5 . . ?
H12J C129 H12K 109.5 . . ?
H12J C129 H12L 109.5 . . ?
H12K C129 H12L 109.5 . . ?
C119 C65 H65A 109.5 . . ?
C119 C65 H65B 109.5 . . ?
C119 C65 H65C 109.5 . . ?
H65A C65 H65B 109.5 . . ?
H65A C65 H65C 109.5 . . ?
H65B C65 H65C 109.5 . . ?
C119 C131 H13A 109.5 . . ?
C119 C131 H13B 109.5 . . ?
C119 C131 H13C 109.5 . . ?
H13A C131 H13B 109.5 . . ?
H13A C131 H13C 109.5 . . ?
H13B C131 H13C 109.5 . . ?
C83 C133 H13D 109.5 . . ?
C83 C133 H13E 109.5 . . ?
C83 C133 H13F 109.5 . . ?
H13D C133 H13E 109.5 . . ?
H13D C133 H13F 109.5 . . ?
H13E C133 H13F 109.5 . . ?
C83 C1A H1AA 109.5 . . ?
C83 C1A H1AB 109.5 . . ?
C83 C1A H1AC 109.5 . . ?
H1AA C1A H1AB 109.5 . . ?
H1AA C1A H1AC 109.5 . . ?
H1AB C1A H1AC 109.5 . . ?
C83 C2A H2AA 109.5 . . ?
C83 C2A H2AB 109.5 . . ?
C83 C2A H2AC 109.5 . . ?
H2AA C2A H2AB 109.5 . . ?
H2AA C2A H2AC 109.5 . . ?
H2AB C2A H2AC 109.5 . . ?
C119 C105 H10M 109.5 . . ?
C119 C105 H10N 109.5 . . ?
C119 C105 H10O 109.5 . . ?
H10M C105 H10N 109.5 . . ?
H10M C105 H10O 109.5 . . ?
H10N C105 H10O 109.5 . . ?
C119 C65A H65D 109.5 . . ?
C119 C65A H65E 109.5 . . ?
C119 C65A H65F 109.5 . . ?
H65D C65A H65E 109.5 . . ?
H65D C65A H65F 109.5 . . ?
H65E C65A H65F 109.5 . . ?

loop_
_geom_bond_atom_site_label_1
_geom_bond_atom_site_label_2
_geom_bond_distance
_geom_bond_site_symmetry_2
_geom_bond_publ_flag
Cl2 C117 1.755(9) . ?
Cl4 C124 1.753(11) . ?
Cl6 C123 1.749(9) . ?
Cl5 C123 1.781(10) . ?
Cl1 C117 1.746(9) . ?
Cl3 C124 1.688(9) . ?
O2 C47 1.418(7) . ?
O2 C23 1.394(8) . ?
O1 C74 1.419(8) . ?
O1 C80 1.397(8) . ?
N4 C8 1.424(8) . ?
N4 C21 1.407(8) . ?
N4 C12 1.397(9) . ?
N5 C28 1.399(9) . ?
N5 C25 1.415(8) . ?
N5 C38 1.425(8) . ?
N3 C97 1.429(8) . ?
N3 C90 1.394(9) . ?
N3 C85 1.398(8) . ?
N2 C110 1.424(9) . ?
N2 C87 1.399(8) . ?
N2 C91 1.425(8) . ?
N1 C78 1.394(8) . ?
N1 C122 1.420(9) . ?
N1 C126 1.396(9) . ?
N6 C59 1.441(8) . ?
N6 C50 1.397(8) . ?
N6 C58 1.389(9) . ?
C8 C9 1.412(9) . ?
C8 C7 1.395(10) . ?
C100 C98 1.390(9) . ?
C100 C109 1.450(9) . ?
C100 C91 1.416(9) . ?
C74 C73 1.370(9) . ?
C74 C75 1.388(10) . ?
C9 C11 1.466(9) . ?
C9 C10 1.379(9) . ?
C80 C84 1.371(9) . ?
C80 C88 1.383(9) . ?
C13 C12 1.404(9) . ?
C13 C14 1.408(9) . ?
C13 B2 1.528(10) . ?
C73 H73 0.9500 . ?
C73 C72 1.396(9) . ?
C22 C23 1.368(9) . ?
C22 C21 1.400(9) . ?
C22 H22 0.881(10) . ?
C16 H16 0.9500 . ?
C16 C11 1.392(9) . ?
C16 C15 1.413(9) . ?
C76 C97 1.401(10) . ?
C76 C68 1.456(10) . ?
C76 C121 1.403(9) . ?
C97 C102 1.404(10) . ?
C47 C48 1.360(9) . ?
C47 C52 1.387(9) . ?
C23 C24 1.383(9) . ?
C49 C53 1.456(9) . ?
C49 C50 1.400(9) . ?
C49 C48 1.399(9) . ?
C11 C12 1.391(9) . ?
C86 C85 1.432(9) . ?
C86 C87 1.429(9) . ?
C86 B1 1.537(10) . ?
C21 C26 1.426(9) . ?
C28 C29 1.427(9) . ?
C28 C27 1.365(9) . ?
C53 C58 1.410(9) . ?
C53 C54 1.389(10) . ?
C90 C68 1.389(9) . ?
C90 C108 1.398(9) . ?
C15 C14 1.387(9) . ?
C15 C17 1.532(10) . ?
C10 H10 0.9500 . ?
C10 C5 1.388(10) . ?
C85 C84 1.385(10) . ?
C51 H51 0.9500 . ?
C51 C50 1.386(9) . ?
C51 C52 1.391(9) . ?
C110 C111 1.398(10) . ?
C110 C109 1.376(9) . ?
C72 C70 1.432(9) . ?
C72 C78 1.409(9) . ?
C24 C25 1.402(10) . ?
C24 H24 0.883(10) . ?
C25 C26 1.406(9) . ?
C29 C37 1.438(10) . ?
C29 C30 1.383(10) . ?
C111 C113 1.406(9) . ?
C111 B1 1.535(10) . ?
C77 H77 0.9500 . ?
C77 C78 1.390(9) . ?
C77 C75 1.393(9) . ?
C70 C126 1.409(10) . ?
C70 C69 1.399(10) . ?
C68 C112 1.399(10) . ?
C14 H14 0.9500 . ?
C59 C60 1.378(10) . ?
C59 C64 1.377(10) . ?
C84 H84 0.92(7) . ?
C37 C38 1.417(10) . ?
C37 C42 1.393(9) . ?
C38 C39 1.389(10) . ?
C98 H98 0.9500 . ?
C98 C96 1.395(10) . ?
C88 C87 1.395(10) . ?
C88 H88 0.882(10) . ?
C114 C116 1.380(9) . ?
C114 C113 1.410(9) . ?
C114 C119 1.549(10) . ?
C116 H116 0.9500 . ?
C116 C109 1.399(9) . ?
C60 H60 0.9500 . ?
C60 C61 1.387(9) . ?
C32 H32 0.9500 . ?
C32 C27 1.416(10) . ?
C32 C31 1.400(10) . ?
C113 H113 0.9500 . ?
C102 C71 1.384(10) . ?
C102 H102 0.94(7) . ?
C42 H42 0.9500 . ?
C42 C41 1.388(10) . ?
C26 B2 1.531(11) . ?
C108 C132 1.416(10) . ?
C108 B1 1.528(10) . ?
C75 H75 0.9500 . ?
C112 H112 0.9500 . ?
C112 C81 1.390(10) . ?
C27 B2 1.544(11) . ?
C64 H64 0.9500 . ?
C64 C63 1.395(10) . ?
C91 C92 1.396(11) . ?
C39 C40 1.398(10) . ?
C39 H39 0.880(10) . ?
C48 H48 0.9500 . ?
C58 C57 1.406(9) . ?
C128 H128 0.9500 . ?
C128 C126 1.388(9) . ?
C128 C130 1.377(10) . ?
C52 H52 0.9500 . ?
C40 H40 0.9500 . ?
C40 C41 1.420(10) . ?
C132 H132 0.9500 . ?
C132 C81 1.403(10) . ?
C121 H121 0.9500 . ?
C121 C79 1.395(10) . ?
C122 C66 1.385(10) . ?
C122 C118 1.388(10) . ?
C17 C20 1.534(9) . ?
C17 C19 1.529(10) . ?
C17 C18 1.545(10) . ?
C41 C43 1.520(9) . ?
C71 H71 0.9500 . ?
C71 C79 1.404(10) . ?
C63 H63 0.9500 . ?
C63 C62 1.378(10) . ?
C30 H30 0.9500 . ?
C30 C31 1.397(10) . ?
C61 H61 0.9500 . ?
C61 C62 1.393(10) . ?
C5 C6 1.406(10) . ?
C5 C2 1.542(10) . ?
C55 H55 0.9500 . ?
C55 C54 1.380(9) . ?
C55 C56 1.397(10) . ?
C31 C33 1.536(10) . ?
C96 C101 1.533(10) . ?
C96 C95 1.377(10) . ?
C79 C83 1.544(9) . ?
C62 H62 0.9500 . ?
C81 C93 1.540(10) . ?
C69 H69 0.9500 . ?
C69 C67 1.380(10) . ?
C83 C127 1.457(12) . ?
C83 C89 1.544(12) . ?
C83 C129 1.585(13) . ?
C83 C133 1.535(16) . ?
C83 C1A 1.448(16) . ?
C83 C2A 1.632(17) . ?
C43 C46 1.537(11) . ?
C43 C44 1.539(12) . ?
C43 C45 1.528(10) . ?
C7 C6 1.396(9) . ?
C7 H7 0.882(10) . ?
C57 H57 0.9500 . ?
C57 C56 1.379(10) . ?
C115 H115 0.9500 . ?
C115 C99 1.376(11) . ?
C115 C118 1.386(11) . ?
C99 H99 0.9500 . ?
C99 C82 1.378(11) . ?
C82 H82 0.9500 . ?
C82 C66 1.392(10) . ?
C54 H54 0.9500 . ?
C66 H66 0.9500 . ?
C33 C36 1.534(11) . ?
C33 C35 1.550(10) . ?
C33 C34 1.540(11) . ?
C93 C103 1.546(11) . ?
C93 C120 1.536(10) . ?
C93 C94 1.542(10) . ?
C118 H118 0.9500 . ?
C6 H6 0.9500 . ?
C20 H20A 0.9800 . ?
C20 H20B 0.9800 . ?
C20 H20C 0.9800 . ?
C104 H10A 0.9800 . ?
C104 H10B 0.9800 . ?
C104 H10C 0.9800 . ?
C104 C101 1.545(10) . ?
C130 H130 0.9500 . ?
C130 C67 1.400(11) . ?
C56 H56 0.9500 . ?
C2 C1 1.538(11) . ?
C2 C3 1.522(11) . ?
C2 C4 1.521(11) . ?
C19 H19A 0.9800 . ?
C19 H19B 0.9800 . ?
C19 H19C 0.9800 . ?
C119 C125 1.502(12) . ?
C119 C65 1.540(13) . ?
C119 C131 1.523(13) . ?
C119 C105 1.577(13) . ?
C119 C65A 1.516(14) . ?
C103 H10D 0.9800 . ?
C103 H10E 0.9800 . ?
C103 H10F 0.9800 . ?
C120 H12A 0.9800 . ?
C120 H12B 0.9800 . ?
C120 H12C 0.9800 . ?
C101 C106 1.534(12) . ?
C101 C107 1.529(11) . ?
C67 H67 0.9500 . ?
C18 H18A 0.9800 . ?
C18 H18B 0.9800 . ?
C18 H18C 0.9800 . ?
C36 H36A 0.9800 . ?
C36 H36B 0.9800 . ?
C36 H36C 0.9800 . ?
C92 C95 1.397(11) . ?
C92 H92 0.882(10) . ?
C35 H35A 0.9800 . ?
C35 H35B 0.9800 . ?
C35 H35C 0.9800 . ?
C95 H95 0.9500 . ?
C94 H94A 0.9800 . ?
C94 H94B 0.9800 . ?
C94 H94C 0.9800 . ?
C1 H1A 0.9800 . ?
C1 H1B 0.9800 . ?
C1 H1C 0.9800 . ?
C34 H34A 0.9800 . ?
C34 H34B 0.9800 . ?
C34 H34C 0.9800 . ?
C3 H3A 0.9800 . ?
C3 H3B 0.9800 . ?
C3 H3C 0.9800 . ?
C46 H46A 0.9800 . ?
C46 H46B 0.9800 . ?
C46 H46C 0.9800 . ?
C117 H11A 0.9900 . ?
C117 H11B 0.9900 . ?
C106 H10G 0.9800 . ?
C106 H10H 0.9800 . ?
C106 H10I 0.9800 . ?
C44 H44A 0.9800 . ?
C44 H44B 0.9800 . ?
C44 H44C 0.9800 . ?
C45 H45A 0.9800 . ?
C45 H45B 0.9800 . ?
C45 H45C 0.9800 . ?
C107 H10J 0.9800 . ?
C107 H10K 0.9800 . ?
C107 H10L 0.9800 . ?
C123 H12O 0.9900 . ?
C123 H12P 0.9900 . ?
C4 H4A 0.9800 . ?
C4 H4B 0.9800 . ?
C4 H4C 0.9800 . ?
C125 H12D 0.9800 . ?
C125 H12E 0.9800 . ?
C125 H12F 0.9800 . ?
C124 H12M 0.9900 . ?
C124 H12N 0.9900 . ?
C127 H12G 0.9800 . ?
C127 H12H 0.9800 . ?
C127 H12I 0.9800 . ?
C89 H89A 0.9800 . ?
C89 H89B 0.9800 . ?
C89 H89C 0.9800 . ?
C129 H12J 0.9800 . ?
C129 H12K 0.9800 . ?
C129 H12L 0.9800 . ?
C65 H65A 0.9800 . ?
C65 H65B 0.9800 . ?
C65 H65C 0.9800 . ?
C131 H13A 0.9800 . ?
C131 H13B 0.9800 . ?
C131 H13C 0.9800 . ?
C133 H13D 0.9800 . ?
C133 H13E 0.9800 . ?
C133 H13F 0.9800 . ?
C1A H1AA 0.9800 . ?
C1A H1AB 0.9800 . ?
C1A H1AC 0.9800 . ?
C2A H2AA 0.9800 . ?
C2A H2AB 0.9800 . ?
C2A H2AC 0.9800 . ?
C105 H10M 0.9800 . ?
C105 H10N 0.9800 . ?
C105 H10O 0.9800 . ?
C65A H65D 0.9800 . ?
C65A H65E 0.9800 . ?
C65A H65F 0.9800 . ?

loop_
_geom_torsion_atom_site_label_1
_geom_torsion_atom_site_label_2
_geom_torsion_atom_site_label_3
_geom_torsion_atom_site_label_4
_geom_torsion
_geom_torsion_site_symmetry_1
_geom_torsion_site_symmetry_2
_geom_torsion_site_symmetry_3
_geom_torsion_site_symmetry_4
_geom_torsion_publ_flag
O2 C47 C48 C49 -179.8(6) . . . . ?
O2 C47 C52 C51 179.7(6) . . . . ?
O2 C23 C24 C25 -179.5(6) . . . . ?
O1 C74 C73 C72 -178.5(6) . . . . ?
O1 C74 C75 C77 177.9(6) . . . . ?
O1 C80 C84 C85 -179.1(6) . . . . ?
O1 C80 C88 C87 177.4(6) . . . . ?
N4 C8 C9 C11 -0.5(8) . . . . ?
N4 C8 C9 C10 -179.0(6) . . . . ?
N4 C8 C7 C6 -179.9(7) . . . . ?
N4 C21 C26 C25 177.9(6) . . . . ?
N4 C21 C26 B2 -1.9(10) . . . . ?
N5 C28 C29 C37 1.8(7) . . . . ?
N5 C28 C29 C30 -174.8(6) . . . . ?
N5 C28 C27 C32 173.6(6) . . . . ?
N5 C28 C27 B2 0.6(10) . . . . ?
N5 C25 C26 C21 -179.1(6) . . . . ?
N5 C25 C26 B2 0.7(10) . . . . ?
N5 C38 C39 C40 -178.0(7) . . . . ?
N3 C97 C102 C71 -177.8(7) . . . . ?
N3 C90 C68 C76 3.4(8) . . . . ?
N3 C90 C68 C112 -177.0(6) . . . . ?
N3 C90 C108 C132 177.4(6) . . . . ?
N3 C90 C108 B1 0.0(10) . . . . ?
N3 C85 C84 C80 179.4(6) . . . . ?
N2 C110 C111 C113 179.7(6) . . . . ?
N2 C110 C111 B1 -4.5(10) . . . . ?
N2 C110 C109 C100 -0.4(8) . . . . ?
N2 C110 C109 C116 179.3(6) . . . . ?
N2 C91 C92 C95 179.8(8) . . . . ?
N1 C122 C66 C82 179.4(6) . . . . ?
N1 C122 C118 C115 -179.4(7) . . . . ?
N6 C59 C60 C61 -179.8(6) . . . . ?
N6 C59 C64 C63 178.9(6) . . . . ?
N6 C58 C57 C56 177.4(7) . . . . ?
C8 N4 C21 C22 6.3(11) . . . . ?
C8 N4 C21 C26 -172.4(6) . . . . ?
C8 N4 C12 C13 176.9(6) . . . . ?
C8 N4 C12 C11 -0.8(7) . . . . ?
C8 C9 C11 C16 -178.9(7) . . . . ?
C8 C9 C11 C12 0.0(7) . . . . ?
C8 C9 C10 C5 -2.5(11) . . . . ?
C8 C7 C6 C5 0.1(13) . . . . ?
C100 C98 C96 C101 176.5(7) . . . . ?
C100 C98 C96 C95 -0.2(11) . . . . ?
C100 C91 C92 C95 2.3(13) . . . . ?
C74 O1 C80 C84 -12.7(9) . . . . ?
C74 O1 C80 C88 167.1(6) . . . . ?
C74 C73 C72 C70 177.6(7) . . . . ?
C74 C73 C72 C78 -0.4(10) . . . . ?
C9 C8 C7 C6 0.3(12) . . . . ?
C9 C11 C12 N4 0.5(7) . . . . ?
C9 C11 C12 C13 -177.3(6) . . . . ?
C9 C10 C5 C6 2.8(11) . . . . ?
C9 C10 C5 C2 178.9(7) . . . . ?
C80 O1 C74 C73 -93.2(7) . . . . ?
C80 O1 C74 C75 87.8(7) . . . . ?
C80 C88 C87 N2 -176.6(6) . . . . ?
C80 C88 C87 C86 2.1(11) . . . . ?
C73 C74 C75 C77 -1.1(11) . . . . ?
C73 C72 C70 C126 -177.4(7) . . . . ?
C73 C72 C70 C69 0.0(14) . . . . ?
C73 C72 C78 N1 179.0(6) . . . . ?
C73 C72 C78 C77 1.1(11) . . . . ?
C22 C23 C24 C25 -0.2(11) . . . . ?
C22 C21 C26 C25 -0.8(10) . . . . ?
C22 C21 C26 B2 179.4(6) . . . . ?
C16 C11 C12 N4 179.6(6) . . . . ?
C16 C11 C12 C13 1.8(10) . . . . ?
C16 C15 C14 C13 -1.8(10) . . . . ?
C16 C15 C17 C20 68.6(8) . . . . ?
C16 C15 C17 C19 -52.3(8) . . . . ?
C16 C15 C17 C18 -173.7(6) . . . . ?
C76 C97 C102 C71 7.1(10) . . . . ?
C76 C68 C112 C81 178.9(7) . . . . ?
C76 C121 C79 C71 4.7(10) . . . . ?
C76 C121 C79 C83 -177.1(6) . . . . ?
C97 N3 C90 C68 -4.1(7) . . . . ?
C97 N3 C90 C108 177.9(6) . . . . ?
C97 N3 C85 C86 -180.0(6) . . . . ?
C97 N3 C85 C84 1.7(11) . . . . ?
C97 C76 C68 C90 -1.3(7) . . . . ?
C97 C76 C68 C112 179.1(8) . . . . ?
C97 C76 C121 C79 0.5(10) . . . . ?
C97 C102 C71 C79 -1.7(11) . . . . ?
C47 O2 C23 C22 172.6(6) . . . . ?
C47 O2 C23 C24 -8.1(9) . . . . ?
C23 O2 C47 C48 -96.2(7) . . . . ?
C23 O2 C47 C52 84.5(7) . . . . ?
C23 C22 C21 N4 -175.3(6) . . . . ?
C23 C22 C21 C26 3.3(10) . . . . ?
C23 C24 C25 N5 179.7(6) . . . . ?
C23 C24 C25 C26 2.9(10) . . . . ?
C49 C53 C58 N6 1.0(7) . . . . ?
C49 C53 C58 C57 179.5(6) . . . . ?
C49 C53 C54 C55 -178.7(7) . . . . ?
C11 C9 C10 C5 179.5(7) . . . . ?
C11 C16 C15 C14 -1.4(9) . . . . ?
C11 C16 C15 C17 -178.8(6) . . . . ?
C86 C85 C84 C80 1.1(10) . . . . ?
C21 N4 C8 C9 -179.6(6) . . . . ?
C21 N4 C8 C7 0.6(13) . . . . ?
C21 N4 C12 C13 -2.8(10) . . . . ?
C21 N4 C12 C11 179.6(6) . . . . ?
C21 C22 C23 O2 176.4(6) . . . . ?
C21 C22 C23 C24 -2.9(11) . . . . ?
C21 C26 B2 C13 -7.2(10) . . . . ?
C21 C26 B2 C27 166.3(6) . . . . ?
C28 N5 C25 C24 -163.6(6) . . . . ?
C28 N5 C25 C26 13.2(9) . . . . ?
C28 N5 C38 C37 2.3(7) . . . . ?
C28 N5 C38 C39 -174.4(7) . . . . ?
C28 C29 C37 C38 -0.4(8) . . . . ?
C28 C29 C37 C42 -177.7(7) . . . . ?
C28 C29 C30 C31 -0.3(10) . . . . ?
C28 C27 B2 C13 -174.6(7) . . . . ?
C28 C27 B2 C26 12.6(9) . . . . ?
C53 C49 C50 N6 -0.1(8) . . . . ?
C53 C49 C50 C51 -177.6(6) . . . . ?
C53 C49 C48 C47 179.0(7) . . . . ?
C53 C58 C57 C56 -0.7(10) . . . . ?
C90 N3 C97 C76 3.2(7) . . . . ?
C90 N3 C97 C102 -172.3(7) . . . . ?
C90 N3 C85 C86 13.3(9) . . . . ?
C90 N3 C85 C84 -165.0(6) . . . . ?
C90 C68 C112 C81 -0.6(10) . . . . ?
C90 C108 C132 C81 -0.7(10) . . . . ?
C90 C108 B1 C86 10.2(9) . . . . ?
C90 C108 B1 C111 -174.5(7) . . . . ?
C15 C16 C11 C9 -179.8(7) . . . . ?
C15 C16 C11 C12 1.4(10) . . . . ?
C10 C9 C11 C16 -0.7(13) . . . . ?
C10 C9 C11 C12 178.2(7) . . . . ?
C10 C5 C6 C7 -1.6(12) . . . . ?
C10 C5 C2 C1 -102.0(8) . . . . ?
C10 C5 C2 C3 138.0(8) . . . . ?
C10 C5 C2 C4 17.1(12) . . . . ?
C85 N3 C97 C76 -165.1(6) . . . . ?
C85 N3 C97 C102 19.3(12) . . . . ?
C85 N3 C90 C68 165.3(6) . . . . ?
C85 N3 C90 C108 -12.8(10) . . . . ?
C85 C86 C87 N2 178.8(6) . . . . ?
C85 C86 C87 C88 0.0(10) . . . . ?
C85 C86 B1 C111 174.7(6) . . . . ?
C85 C86 B1 C108 -9.4(10) . . . . ?
C110 N2 C87 C86 4.5(10) . . . . ?
C110 N2 C87 C88 -176.7(6) . . . . ?
C110 N2 C91 C100 -0.7(8) . . . . ?
C110 N2 C91 C92 -178.4(9) . . . . ?
C110 C111 C113 C114 2.6(10) . . . . ?
C110 C111 B1 C86 9.0(9) . . . . ?
C110 C111 B1 C108 -166.4(7) . . . . ?
C72 C70 C126 N1 -1.9(8) . . . . ?
C72 C70 C126 C128 178.2(7) . . . . ?
C72 C70 C69 C67 -176.3(7) . . . . ?
C24 C25 C26 C21 -2.4(10) . . . . ?
C24 C25 C26 B2 177.4(7) . . . . ?
C12 N4 C8 C9 0.8(7) . . . . ?
C12 N4 C8 C7 -179.0(8) . . . . ?
C12 N4 C21 C22 -174.1(6) . . . . ?
C12 N4 C21 C26 7.2(9) . . . . ?
C12 C13 C14 C15 4.7(10) . . . . ?
C12 C13 B2 C26 10.9(9) . . . . ?
C12 C13 B2 C27 -161.6(7) . . . . ?
C25 N5 C28 C29 163.8(6) . . . . ?
C25 N5 C28 C27 -14.5(10) . . . . ?
C25 N5 C38 C37 -162.0(6) . . . . ?
C25 N5 C38 C39 21.3(12) . . . . ?
C25 C26 B2 C13 173.0(6) . . . . ?
C25 C26 B2 C27 -13.5(10) . . . . ?
C29 C28 C27 C32 -4.4(10) . . . . ?
C29 C28 C27 B2 -177.4(6) . . . . ?
C29 C37 C38 N5 -1.1(8) . . . . ?
C29 C37 C38 C39 176.0(6) . . . . ?
C29 C37 C42 C41 178.6(7) . . . . ?
C29 C30 C31 C32 -1.5(11) . . . . ?
C29 C30 C31 C33 174.0(7) . . . . ?
C111 C110 C109 C100 -177.6(6) . . . . ?
C111 C110 C109 C116 2.0(11) . . . . ?
C70 C72 C78 N1 0.5(8) . . . . ?
C70 C72 C78 C77 -177.5(7) . . . . ?
C70 C69 C67 C130 -2.0(11) . . . . ?
C68 C76 C97 N3 -1.1(7) . . . . ?
C68 C76 C97 C102 174.9(6) . . . . ?
C68 C76 C121 C79 178.5(7) . . . . ?
C68 C90 C108 C132 -0.4(10) . . . . ?
C68 C90 C108 B1 -177.8(6) . . . . ?
C68 C112 C81 C132 -0.4(11) . . . . ?
C68 C112 C81 C93 -178.6(7) . . . . ?
C14 C13 C12 N4 177.9(6) . . . . ?
C14 C13 C12 C11 -4.7(9) . . . . ?
C14 C13 B2 C26 -174.4(7) . . . . ?
C14 C13 B2 C27 13.0(12) . . . . ?
C14 C15 C17 C20 -108.6(7) . . . . ?
C14 C15 C17 C19 130.5(7) . . . . ?
C14 C15 C17 C18 9.1(9) . . . . ?
C59 N6 C50 C49 172.1(6) . . . . ?
C59 N6 C50 C51 -10.7(12) . . . . ?
C59 N6 C58 C53 -172.4(6) . . . . ?
C59 N6 C58 C57 9.3(12) . . . . ?
C59 C60 C61 C62 0.1(10) . . . . ?
C59 C64 C63 C62 1.7(10) . . . . ?
C50 N6 C59 C60 128.3(7) . . . . ?
C50 N6 C59 C64 -52.0(9) . . . . ?
C50 N6 C58 C53 -1.1(8) . . . . ?
C50 N6 C58 C57 -179.4(7) . . . . ?
C50 C49 C53 C58 -0.6(8) . . . . ?
C50 C49 C53 C54 178.3(8) . . . . ?
C50 C49 C48 C47 -0.8(10) . . . . ?
C50 C51 C52 C47 1.0(10) . . . . ?
C84 C80 C88 C87 -2.7(11) . . . . ?
C37 C29 C30 C31 -175.7(8) . . . . ?
C37 C38 C39 C40 5.6(10) . . . . ?
C37 C42 C41 C40 3.4(10) . . . . ?
C37 C42 C41 C43 -177.6(6) . . . . ?
C78 N1 C122 C66 -64.0(10) . . . . ?
C78 N1 C122 C118 115.1(8) . . . . ?
C78 N1 C126 C70 2.3(8) . . . . ?
C78 N1 C126 C128 -177.9(7) . . . . ?
C78 C72 C70 C126 0.9(8) . . . . ?
C78 C72 C70 C69 178.3(8) . . . . ?
C78 C77 C75 C74 1.6(10) . . . . ?
C38 N5 C28 C29 -2.5(7) . . . . ?
C38 N5 C28 C27 179.2(7) . . . . ?
C38 N5 C25 C24 -0.8(10) . . . . ?
C38 N5 C25 C26 176.0(6) . . . . ?
C38 C37 C42 C41 1.6(10) . . . . ?
C38 C39 C40 C41 -0.5(11) . . . . ?
C98 C100 C109 C110 -179.8(7) . . . . ?
C98 C100 C109 C116 0.6(13) . . . . ?
C98 C100 C91 N2 -179.7(6) . . . . ?
C98 C100 C91 C92 -1.7(11) . . . . ?
C98 C96 C101 C104 146.2(7) . . . . ?
C98 C96 C101 C106 -95.2(9) . . . . ?
C98 C96 C101 C107 25.7(11) . . . . ?
C98 C96 C95 C92 0.9(14) . . . . ?
C88 C80 C84 C85 1.1(11) . . . . ?
C114 C116 C109 C100 179.9(7) . . . . ?
C114 C116 C109 C110 0.4(10) . . . . ?
C116 C114 C113 C111 -0.4(11) . . . . ?
C116 C114 C119 C125 -25.1(10) . . . . ?
C116 C114 C119 C65 82.1(11) . . . . ?
C116 C114 C119 C131 -160.0(12) . . . . ?
C116 C114 C119 C105 -126.0(10) . . . . ?
C116 C114 C119 C65A 118.3(12) . . . . ?
C60 C59 C64 C63 -1.3(10) . . . . ?
C60 C61 C62 C63 0.2(11) . . . . ?
C109 C100 C98 C96 -179.7(7) . . . . ?
C109 C100 C91 N2 0.5(8) . . . . ?
C109 C100 C91 C92 178.5(7) . . . . ?
C109 C110 C111 C113 -3.4(10) . . . . ?
C109 C110 C111 B1 172.3(7) . . . . ?
C32 C27 B2 C13 13.4(12) . . . . ?
C32 C27 B2 C26 -159.3(7) . . . . ?
C32 C31 C33 C36 -7.5(10) . . . . ?
C32 C31 C33 C35 -128.0(8) . . . . ?
C32 C31 C33 C34 112.2(8) . . . . ?
C113 C111 B1 C86 -176.1(7) . . . . ?
C113 C111 B1 C108 8.6(12) . . . . ?
C113 C114 C116 C109 -1.2(10) . . . . ?
C113 C114 C119 C125 157.5(7) . . . . ?
C113 C114 C119 C65 -95.3(10) . . . . ?
C113 C114 C119 C131 22.7(13) . . . . ?
C113 C114 C119 C105 56.6(11) . . . . ?
C113 C114 C119 C65A -59.1(13) . . . . ?
C87 N2 C110 C111 -2.6(10) . . . . ?
C87 N2 C110 C109 -179.9(6) . . . . ?
C87 N2 C91 C100 179.9(6) . . . . ?
C87 N2 C91 C92 2.3(14) . . . . ?
C87 C86 C85 N3 -179.9(6) . . . . ?
C87 C86 C85 C84 -1.6(10) . . . . ?
C87 C86 B1 C111 -7.6(10) . . . . ?
C87 C86 B1 C108 168.4(6) . . . . ?
C102 C71 C79 C121 -4.2(11) . . . . ?
C102 C71 C79 C83 177.6(6) . . . . ?
C42 C37 C38 N5 176.6(6) . . . . ?
C42 C37 C38 C39 -6.2(10) . . . . ?
C42 C41 C43 C46 29.5(10) . . . . ?
C42 C41 C43 C44 147.5(7) . . . . ?
C42 C41 C43 C45 -91.4(9) . . . . ?
C108 C90 C68 C76 -178.6(6) . . . . ?
C108 C90 C68 C112 1.1(11) . . . . ?
C108 C132 C81 C112 1.1(11) . . . . ?
C108 C132 C81 C93 179.4(7) . . . . ?
C75 C74 C73 C72 0.5(10) . . . . ?
C75 C77 C78 N1 -179.1(7) . . . . ?
C75 C77 C78 C72 -1.6(11) . . . . ?
C112 C81 C93 C103 111.1(8) . . . . ?
C112 C81 C93 C120 -8.9(10) . . . . ?
C112 C81 C93 C94 -129.1(8) . . . . ?
C27 C28 C29 C37 -179.8(6) . . . . ?
C27 C28 C29 C30 3.6(10) . . . . ?
C27 C32 C31 C30 0.5(11) . . . . ?
C27 C32 C31 C33 -175.0(7) . . . . ?
C64 C59 C60 C61 0.4(10) . . . . ?
C64 C63 C62 C61 -1.1(11) . . . . ?
C91 N2 C110 C111 177.9(6) . . . . ?
C91 N2 C110 C109 0.7(8) . . . . ?
C91 N2 C87 C86 -176.2(7) . . . . ?
C91 N2 C87 C88 2.6(11) . . . . ?
C91 C100 C98 C96 0.6(11) . . . . ?
C91 C100 C109 C110 -0.1(8) . . . . ?
C91 C100 C109 C116 -179.6(7) . . . . ?
C91 C92 C95 C96 -2.0(15) . . . . ?
C39 C40 C41 C42 -4.0(10) . . . . ?
C39 C40 C41 C43 177.0(7) . . . . ?
C48 C47 C52 C51 0.4(11) . . . . ?
C48 C49 C53 C58 179.6(7) . . . . ?
C48 C49 C53 C54 -1.5(14) . . . . ?
C48 C49 C50 N6 179.8(6) . . . . ?
C48 C49 C50 C51 2.3(11) . . . . ?
C58 N6 C59 C60 -61.8(9) . . . . ?
C58 N6 C59 C64 117.9(8) . . . . ?
C58 N6 C50 C49 0.7(8) . . . . ?
C58 N6 C50 C51 178.0(7) . . . . ?
C58 C53 C54 C55 0.1(11) . . . . ?
C58 C57 C56 C55 0.6(11) . . . . ?
C128 C130 C67 C69 2.1(12) . . . . ?
C52 C47 C48 C49 -0.5(10) . . . . ?
C52 C51 C50 N6 -179.2(7) . . . . ?
C52 C51 C50 C49 -2.3(11) . . . . ?
C40 C41 C43 C46 -151.6(7) . . . . ?
C40 C41 C43 C44 -33.6(10) . . . . ?
C40 C41 C43 C45 87.5(9) . . . . ?
C132 C108 B1 C86 -166.6(7) . . . . ?
C132 C108 B1 C111 8.7(13) . . . . ?
C132 C81 C93 C103 -67.1(8) . . . . ?
C132 C81 C93 C120 172.9(7) . . . . ?
C132 C81 C93 C94 52.7(9) . . . . ?
C121 C76 C97 N3 177.3(6) . . . . ?
C121 C76 C97 C102 -6.7(10) . . . . ?
C121 C76 C68 C90 -179.5(7) . . . . ?
C121 C76 C68 C112 0.9(14) . . . . ?
C121 C79 C83 C127 51.7(10) . . . . ?
C121 C79 C83 C89 -74.4(9) . . . . ?
C121 C79 C83 C129 170.6(8) . . . . ?
C121 C79 C83 C133 -112.1(12) . . . . ?
C121 C79 C83 C1A 116.5(12) . . . . ?
C121 C79 C83 C2A 0.0(12) . . . . ?
C122 N1 C78 C72 -179.8(6) . . . . ?
C122 N1 C78 C77 -2.0(12) . . . . ?
C122 N1 C126 C70 -179.6(6) . . . . ?
C122 N1 C126 C128 0.2(12) . . . . ?
C17 C15 C14 C13 175.4(6) . . . . ?
C126 N1 C78 C72 -1.7(8) . . . . ?
C126 N1 C78 C77 176.0(7) . . . . ?
C126 N1 C122 C66 118.2(8) . . . . ?
C126 N1 C122 C118 -62.7(10) . . . . ?
C126 C70 C69 C67 0.8(10) . . . . ?
C126 C128 C130 C67 -0.8(12) . . . . ?
C71 C79 C83 C127 -130.2(8) . . . . ?
C71 C79 C83 C89 103.7(9) . . . . ?
C71 C79 C83 C129 -11.3(10) . . . . ?
C71 C79 C83 C133 66.0(13) . . . . ?
C71 C79 C83 C1A -65.4(13) . . . . ?
C71 C79 C83 C2A 178.1(10) . . . . ?
C30 C29 C37 C38 175.3(8) . . . . ?
C30 C29 C37 C42 -2.0(14) . . . . ?
C30 C31 C33 C36 177.1(7) . . . . ?
C30 C31 C33 C35 56.6(9) . . . . ?
C30 C31 C33 C34 -63.2(9) . . . . ?
C31 C32 C27 C28 2.3(10) . . . . ?
C31 C32 C27 B2 174.3(7) . . . . ?
C69 C70 C126 N1 -179.8(6) . . . . ?
C69 C70 C126 C128 0.4(11) . . . . ?
C7 C8 C9 C11 179.3(7) . . . . ?
C7 C8 C9 C10 0.8(11) . . . . ?
C115 C99 C82 C66 -0.1(12) . . . . ?
C99 C115 C118 C122 0.2(12) . . . . ?
C99 C82 C66 C122 -0.1(11) . . . . ?
C54 C53 C58 N6 -178.0(6) . . . . ?
C54 C53 C58 C57 0.4(10) . . . . ?
C54 C55 C56 C57 -0.1(11) . . . . ?
C66 C122 C118 C115 -0.4(11) . . . . ?
C118 C122 C66 C82 0.3(11) . . . . ?
C118 C115 C99 C82 0.1(12) . . . . ?
C6 C5 C2 C1 74.0(9) . . . . ?
C6 C5 C2 C3 -46.0(10) . . . . ?
C6 C5 C2 C4 -166.9(8) . . . . ?
C130 C128 C126 N1 179.8(7) . . . . ?
C130 C128 C126 C70 -0.4(11) . . . . ?
C56 C55 C54 C53 -0.3(11) . . . . ?
C2 C5 C6 C7 -177.9(8) . . . . ?
C119 C114 C116 C109 -178.5(6) . . . . ?
C119 C114 C113 C111 177.0(6) . . . . ?
C101 C96 C95 C92 -175.8(9) . . . . ?
B1 C86 C85 N3 -2.0(10) . . . . ?
B1 C86 C85 C84 176.3(6) . . . . ?
B1 C86 C87 N2 0.9(10) . . . . ?
B1 C86 C87 C88 -177.9(7) . . . . ?
B1 C111 C113 C114 -172.5(7) . . . . ?
B1 C108 C132 C81 176.2(7) . . . . ?
C95 C96 C101 C104 -37.2(11) . . . . ?
C95 C96 C101 C106 81.4(10) . . . . ?
C95 C96 C101 C107 -157.7(8) . . . . ?
B2 C13 C12 N4 -6.6(10) . . . . ?
B2 C13 C12 C11 170.8(6) . . . . ?
B2 C13 C14 C15 -169.9(7) . . . . ?

loop_
_platon_squeeze_void_nr
_platon_squeeze_void_average_x
_platon_squeeze_void_average_y
_platon_squeeze_void_average_z
_platon_squeeze_void_volume
_platon_squeeze_void_count_electrons
_platon_squeeze_void_content
1 0.000 0.000 0.000 33 2 ' '
2 0.341 0.011 0.256 37 0 ' '
3 0.818 -0.034 0.251 22 0 ' '
4 0.129 0.132 0.435 161 39 ' '
5 0.871 -0.132 0.565 161 39 ' '
6 0.659 -0.011 0.744 38 0 ' '
7 0.182 0.034 0.749 22 0 ' '
8 -0.006 0.062 0.223 14 0 ' '
9 0.740 0.083 0.389 7 1 ' '
10 0.129 0.368 0.935 161 39 ' '
11 0.182 0.466 0.249 22 0 ' '
12 0.341 0.489 0.756 38 0 ' '
13 0.740 0.417 0.889 7 1 ' '
14 0.994 0.438 0.723 14 0 ' '
15 0.659 0.511 0.244 37 0 ' '
16 1.000 0.500 0.500 33 1 ' '
17 0.818 0.534 0.751 21 0 ' '
18 0.871 0.632 0.065 161 39 ' '
19 1.006 0.562 0.277 14 0 ' '
20 0.260 0.583 0.111 7 1 ' '
21 0.260 0.917 0.611 8 1 ' '
22 0.006 0.938 0.777 14 0 ' '
